data_1560144
loop_
_publ_author_name
'Freeman, Lucas A.'
'Obi, Akachukwu D.'
'Machost, Haleigh R.'
'Molino, Andrew'
'Nichols, Asa W.'
'Dickie, Diane A.'
'Wilson, David J. D.'
'Machan, Charles W.'
'Gilliard, Robert J.'

_publ_section_title
;
 Soluble, crystalline, and thermally stable alkali CO2&#x2212; and
 carbonite (CO22&#x2212;) clusters supported by cyclic(alkyl)(amino)
 carbenes
;
_journal_issue 10
_journal_name_full 'Chemical Science'
_journal_page_first 3544
_journal_page_last 3550
_journal_paper_doi 10.1039/D0SC06851A
_journal_volume 12
_journal_year 2021
_chemical_formula_sum 'C115 H175 K10 N5 O10'
_chemical_formula_weight 2178.59
_chemical_name_common Gilliard_LAF48
_chemical_properties_physical Air-sensitive,Moisture-sensitive
_space_group_crystal_system monoclinic
_space_group_IT_number 14
_space_group_name_Hall '-P 2ybc'
_space_group_name_H-M_alt 'P 1 21/c 1'
_atom_sites_solution_hydrogens geom
_atom_sites_solution_primary dual
_audit_update_record
;
2020-03-19 deposited with the CCDC.	2021-01-22 downloaded from the CCDC.
;
_cell_angle_alpha 90
_cell_angle_beta 90.336(5)
_cell_angle_gamma 90
_cell_formula_units_Z 4
_cell_length_a 25.5103(18)
_cell_length_b 27.8549(17)
_cell_length_c 16.3237(11)
_cell_measurement_reflns_used 9872
_cell_measurement_temperature 100.(2)
_cell_measurement_theta_max 68.3823
_cell_measurement_theta_min 3.1377
_cell_volume 11599.2(13)
_computing_cell_refinement 'SAINT V8.40A (Bruker Nano, Inc., 2019)'
_computing_data_collection 'Bruker Instrument Service v2017.5.0.0'
_computing_data_reduction 'SAINT V8.40A (Bruker Nano, Inc., 2019)'
_computing_structure_refinement 'SHELXL-2018/3 (Sheldrick, 2018)'
_computing_structure_solution 'SHELXT 2014/5 (Sheldrick, 2014)'
_diffrn_ambient_temperature 100.(2)
_diffrn_detector_area_resol_mean 8.3333
_diffrn_measured_fraction_theta_full 0.998
_diffrn_measured_fraction_theta_max 0.998
_diffrn_measurement_device_type 'Bruker Kappa APEXII Duo'
_diffrn_measurement_method '\f and \w scans'
_diffrn_radiation_monochromator 'multi-layer mirror'
_diffrn_radiation_type 'Cu K\a'
_diffrn_radiation_wavelength 1.54178
_diffrn_reflns_av_R_equivalents 0.0790
_diffrn_reflns_av_unetI/netI 0.0667
_diffrn_reflns_limit_h_max 30
_diffrn_reflns_limit_h_min -30
_diffrn_reflns_limit_k_max 24
_diffrn_reflns_limit_k_min -33
_diffrn_reflns_limit_l_max 19
_diffrn_reflns_limit_l_min -19
_diffrn_reflns_number 87204
_diffrn_reflns_theta_full 66.59
_diffrn_reflns_theta_max 66.59
_diffrn_reflns_theta_min 1.59
_diffrn_source 'Incoatec Microfocus I\mS'
_exptl_absorpt_coefficient_mu 3.737
_exptl_absorpt_correction_T_max 0.63
_exptl_absorpt_correction_T_min 0.48
_exptl_absorpt_correction_type multi-scan
_exptl_absorpt_process_details
;
SADABS-2016/2 - Bruker AXS area detector scaling and absorption correction
;
_exptl_crystal_colour red
_exptl_crystal_density_diffrn 1.248
_exptl_crystal_density_method 'not measured'
_exptl_crystal_description plate
_exptl_crystal_F_000 4680
_exptl_crystal_recrystallization_method 'Re-crystallisation from solvent: hexanes'
_exptl_crystal_size_max 0.187
_exptl_crystal_size_mid 0.138
_exptl_crystal_size_min 0.138
_refine_diff_density_max 1.020
_refine_diff_density_min -1.316
_refine_ls_extinction_method none
_refine_ls_goodness_of_fit_ref 1.075
_refine_ls_hydrogen_treatment constr
_refine_ls_matrix_type full
_refine_ls_number_parameters 1302
_refine_ls_number_reflns 20453
_refine_ls_number_restraints 0
_refine_ls_restrained_S_all 1.075
_refine_ls_R_factor_all 0.1227
_refine_ls_R_factor_gt 0.0981
_refine_ls_shift/su_max 0.001
_refine_ls_shift/su_mean 0.000
_refine_ls_structure_factor_coef Fsqd
_refine_ls_weighting_details 'w=1/[\s^2^(Fo^2^)+(0.1657P)^2^+35.4866P] where P=(Fo^2^+2Fc^2^)/3'
_refine_ls_weighting_scheme calc
_refine_ls_wR_factor_gt 0.2611
_refine_ls_wR_factor_ref 0.2963
_reflns_number_gt 16088
_reflns_number_total 20453
_reflns_threshold_expression 'I > 2\s(I)'
_cod_data_source_file d0sc06851a2.cif
_cod_data_source_block 8
_cod_depositor_comments
;
The following automatic conversions were performed:

data item '_exptl_absorpt_correction_type' value 'Multi-Scan' was
changed to 'multi-scan' in accordance with the
/home/data/users/saulius/crontab/automatic-downloads/rss-feeds/RSC/lib/dictionaries/cif_core.dic
dictionary named 'cif_core.dic' version 2.4.2 last updated on
2011-04-26.

Automatic conversion script
Id: cif_fix_values 7556 2019-12-06 15:28:31Z antanas 

 Adding full bibliography for 1560139--1560146.cif.
;
_cod_original_sg_symbol_H-M 'P 21/c'
_cod_database_code 1560144

loop_
_space_group_symop_operation_xyz
'x, y, z'
'-x, y+1/2, -z+1/2'
'-x, -y, -z'
'x, -y-1/2, z-1/2'

loop_
_atom_site_type_symbol
_atom_site_label
_atom_site_fract_x
_atom_site_fract_y
_atom_site_fract_z
_atom_site_U_iso_or_equiv
_atom_site_adp_type
_atom_site_calc_flag
_atom_site_refinement_flags_adp
_atom_site_refinement_flags_occupancy
_atom_site_refinement_flags_posn
_atom_site_occupancy
_atom_site_disorder_assembly
_atom_site_disorder_group
K K1 0.73919(8) 0.63429(5) 0.83399(10) 0.0426(4) Uani d . . . 1 . .
K K2 0.87070(7) 0.50088(6) 0.79345(11) 0.0440(4) Uani d . . . 1 . .
K K3 0.74349(8) 0.37881(5) 0.79613(10) 0.0422(4) Uani d . . . 1 . .
K K4 0.60533(8) 0.50553(6) 0.79229(13) 0.0492(4) Uani d . . . 1 . .
K K5 0.76712(8) 0.61295(6) 0.57664(10) 0.0448(4) Uani d . . . 1 . .
K K6 0.83195(8) 0.49160(6) 0.56690(10) 0.0460(4) Uani d . . . 1 . .
K K7 0.71919(9) 0.42063(7) 0.58169(12) 0.0532(5) Uani d . . . 1 . .
K K8 0.64750(8) 0.53841(6) 0.54052(11) 0.0468(4) Uani d . . . 1 . .
K K9 0.73692(7) 0.51631(6) 0.71717(10) 0.0428(4) Uani d . . . 1 . .
K K10 0.82247(10) 0.38867(7) 0.44484(11) 0.0573(5) Uani d . . . 1 . .
O O1 0.8295(2) 0.5617(2) 0.6616(3) 0.0462(13) Uani d . . . 1 . .
O O2 0.8111(2) 0.57733(19) 0.7947(4) 0.0459(13) Uani d . . . 1 . .
O O3 0.8135(2) 0.43666(18) 0.7195(3) 0.0449(13) Uani d . . . 1 . .
O O4 0.8168(3) 0.3977(2) 0.5972(4) 0.0531(16) Uani d . . . 1 . .
O O5 0.6710(2) 0.43344(18) 0.7455(3) 0.0419(12) Uani d . . . 1 . .
O O6 0.6386(3) 0.4673(2) 0.6314(3) 0.0479(14) Uani d . . . 1 . .
O O7 0.6678(2) 0.57513(18) 0.7763(3) 0.0422(12) Uani d . . . 1 . .
O O8 0.6817(3) 0.60239(19) 0.6475(3) 0.0452(13) Uani d . . . 1 . .
O O9 0.7614(3) 0.46000(19) 0.4550(3) 0.0506(14) Uani d . . . 1 . .
O O10 0.7477(3) 0.5362(2) 0.4936(3) 0.0497(15) Uani d . . . 1 . .
N N1 0.9022(3) 0.6372(2) 0.8105(4) 0.0422(15) Uani d . . . 1 . .
N N2 0.8653(3) 0.3557(2) 0.7997(4) 0.0463(17) Uani d . . . 1 . .
N N3 0.5784(3) 0.3779(2) 0.7688(5) 0.0482(17) Uani d . . . 1 . .
N N4 0.6070(3) 0.6514(2) 0.8213(4) 0.0385(14) Uani d . . . 1 . .
N N5 0.7463(3) 0.4806(2) 0.2894(4) 0.0412(15) Uani d . . . 1 . .
C C1 0.8409(4) 0.5849(3) 0.7312(5) 0.0414(18) Uani d . . . 1 . .
C C2 0.8854(4) 0.6142(3) 0.7352(5) 0.0439(18) Uani d . . . 1 . .
C C3 0.9277(4) 0.6186(3) 0.6698(6) 0.052(2) Uani d . . . 1 . .
C C4 0.9696(4) 0.6486(3) 0.7152(6) 0.055(2) Uani d . . . 1 . .
H H4A 1.005035 0.636135 0.703043 0.066 Uiso calc U . R 1 . .
H H4B 0.967778 0.682531 0.697438 0.066 Uiso calc U . R 1 . .
C C5 0.9586(4) 0.6448(3) 0.8077(6) 0.051(2) Uani d . . . 1 . .
C C6 0.9882(4) 0.6017(4) 0.8465(6) 0.057(2) Uani d . . . 1 . .
H H6A 0.98259 0.601503 0.905842 0.086 Uiso calc U . R 1 . .
H H6B 1.025786 0.604619 0.835343 0.086 Uiso calc U . R 1 . .
H H6C 0.974965 0.571683 0.822826 0.086 Uiso calc U . R 1 . .
C C7 0.9769(4) 0.6900(4) 0.8539(7) 0.064(3) Uani d . . . 1 . .
H H7A 0.957891 0.718031 0.83305 0.096 Uiso calc U . R 1 . .
H H7B 1.014611 0.694528 0.845658 0.096 Uiso calc U . R 1 . .
H H7C 0.969909 0.686156 0.912534 0.096 Uiso calc U . R 1 . .
C C8 0.9054(5) 0.6427(4) 0.5891(6) 0.061(3) Uani d . . . 1 . .
H H8A 0.892113 0.61672 0.553207 0.073 Uiso calc U . R 1 . .
H H8B 0.874844 0.662574 0.604685 0.073 Uiso calc U . R 1 . .
C C9 0.9415(6) 0.6737(5) 0.5387(7) 0.077(3) Uani d . . . 1 . .
H H9A 0.927231 0.677107 0.483191 0.116 Uiso calc U . R 1 . .
H H9B 0.976235 0.658735 0.536213 0.116 Uiso calc U . R 1 . .
H H9C 0.944585 0.705501 0.564148 0.116 Uiso calc U . R 1 . .
C C10 0.9493(4) 0.5683(3) 0.6477(6) 0.053(2) Uani d . . . 1 . .
H H10A 0.968275 0.555686 0.696171 0.064 Uiso calc U . R 1 . .
H H10B 0.919099 0.546852 0.637394 0.064 Uiso calc U . R 1 . .
C C11 0.9860(5) 0.5649(5) 0.5741(7) 0.074(3) Uani d . . . 1 . .
H H11A 0.968281 0.577882 0.525419 0.111 Uiso calc U . R 1 . .
H H11B 0.995222 0.531262 0.564529 0.111 Uiso calc U . R 1 . .
H H11C 1.017877 0.583486 0.585142 0.111 Uiso calc U . R 1 . .
C C12 0.8669(3) 0.6675(3) 0.8543(5) 0.0415(17) Uani d . . . 1 . .
C C13 0.8439(4) 0.7096(3) 0.8199(5) 0.0469(19) Uani d . . . 1 . .
C C14 0.8073(4) 0.7348(3) 0.8662(6) 0.051(2) Uani d . . . 1 . .
H H14 0.791229 0.762397 0.8427 0.061 Uiso calc U . R 1 . .
C C15 0.7936(4) 0.7217(3) 0.9435(6) 0.050(2) Uani d . . . 1 . .
H H15 0.768282 0.739629 0.972934 0.06 Uiso calc U . R 1 . .
C C16 0.8175(4) 0.6814(3) 0.9790(5) 0.0459(19) Uani d . . . 1 . .
H H16 0.809032 0.67253 1.03351 0.055 Uiso calc U . R 1 . .
C C17 0.8535(3) 0.6542(3) 0.9353(5) 0.0413(17) Uani d . . . 1 . .
C C18 0.8763(4) 0.6096(3) 0.9754(5) 0.0464(19) Uani d . . . 1 . .
H H18 0.898483 0.593141 0.933576 0.056 Uiso calc U . R 1 . .
C C19 0.9124(4) 0.6229(4) 1.0478(6) 0.058(2) Uani d . . . 1 . .
H H19A 0.937409 0.647499 1.030364 0.087 Uiso calc U . R 1 . .
H H19B 0.931458 0.594309 1.066178 0.087 Uiso calc U . R 1 . .
H H19C 0.891176 0.635392 1.092902 0.087 Uiso calc U . R 1 . .
C C20 0.8340(4) 0.5744(3) 1.0011(6) 0.052(2) Uani d . . . 1 . .
H H20A 0.812567 0.588877 1.044184 0.078 Uiso calc U . R 1 . .
H H20B 0.85033 0.544968 1.021842 0.078 Uiso calc U . R 1 . .
H H20C 0.811722 0.566731 0.953725 0.078 Uiso calc U . R 1 . .
C C21 0.8582(4) 0.7281(3) 0.7375(6) 0.054(2) Uani d . . . 1 . .
H H21 0.8864 0.706927 0.714972 0.065 Uiso calc U . R 1 . .
C C22 0.8121(5) 0.7273(4) 0.6775(7) 0.067(3) Uani d . . . 1 . .
H H22A 0.795597 0.695565 0.678255 0.101 Uiso calc U . R 1 . .
H H22B 0.824646 0.734323 0.622162 0.101 Uiso calc U . R 1 . .
H H22C 0.786389 0.751666 0.693651 0.101 Uiso calc U . R 1 . .
C C23 0.8790(6) 0.7793(3) 0.7396(8) 0.077(3) Uani d . . . 1 . .
H H23A 0.850737 0.801241 0.755311 0.116 Uiso calc U . R 1 . .
H H23B 0.891966 0.788158 0.685251 0.116 Uiso calc U . R 1 . .
H H23C 0.907686 0.781594 0.779641 0.116 Uiso calc U . R 1 . .
C C24 0.8266(4) 0.3977(3) 0.6768(5) 0.0431(18) Uani d . . . 1 . .
C C25 0.8497(3) 0.3579(3) 0.7119(5) 0.0411(17) Uani d . . . 1 . .
C C26 0.8587(4) 0.3099(3) 0.6679(5) 0.051(2) Uani d . . . 1 . .
C C27 0.8909(5) 0.2829(3) 0.7352(6) 0.064(3) Uani d . . . 1 . .
H H27A 0.882258 0.248223 0.734137 0.076 Uiso calc U . R 1 . .
H H27B 0.928894 0.286434 0.724549 0.076 Uiso calc U . R 1 . .
C C28 0.8777(5) 0.3040(3) 0.8196(5) 0.056(2) Uani d . . . 1 . .
C C29 0.8300(6) 0.2809(4) 0.8557(7) 0.081(4) Uani d . . . 1 . .
H H29A 0.828504 0.288043 0.914471 0.121 Uiso calc U . R 1 . .
H H29B 0.831764 0.246091 0.847712 0.121 Uiso calc U . R 1 . .
H H29C 0.79849 0.293535 0.828618 0.121 Uiso calc U . R 1 . .
C C30 0.9242(7) 0.2992(4) 0.8768(8) 0.092(5) Uani d . . . 1 . .
H H30A 0.955548 0.312125 0.850222 0.138 Uiso calc U . R 1 . .
H H30B 0.92981 0.265256 0.889949 0.138 Uiso calc U . R 1 . .
H H30C 0.917475 0.317127 0.927321 0.138 Uiso calc U . R 1 . .
C C31 0.8915(5) 0.3169(3) 0.5853(6) 0.062(3) Uani d . . . 1 . .
H H31A 0.866793 0.315118 0.538391 0.075 Uiso calc U . R 1 . .
H H31B 0.906565 0.349669 0.585767 0.075 Uiso calc U . R 1 . .
C C32 0.9354(6) 0.2816(4) 0.5706(7) 0.085(4) Uani d . . . 1 . .
H H32A 0.945827 0.282999 0.512959 0.127 Uiso calc U . R 1 . .
H H32B 0.923348 0.24911 0.583697 0.127 Uiso calc U . R 1 . .
H H32C 0.965424 0.289827 0.605538 0.127 Uiso calc U . R 1 . .
C C33 0.8073(5) 0.2872(3) 0.6436(6) 0.058(2) Uani d . . . 1 . .
H H33A 0.788726 0.309822 0.606846 0.07 Uiso calc U . R 1 . .
H H33B 0.785906 0.283808 0.693632 0.07 Uiso calc U . R 1 . .
C C34 0.8089(6) 0.2384(3) 0.6012(7) 0.074(3) Uani d . . . 1 . .
H H34A 0.82318 0.242165 0.545935 0.11 Uiso calc U . R 1 . .
H H34B 0.773352 0.225248 0.597579 0.11 Uiso calc U . R 1 . .
H H34C 0.831243 0.216459 0.632776 0.11 Uiso calc U . R 1 . .
C C35 0.8995(4) 0.3921(3) 0.8336(5) 0.0454(19) Uani d . . . 1 . .
C C36 0.9449(3) 0.4089(3) 0.7957(5) 0.0459(19) Uani d . . . 1 . .
C C37 0.9745(4) 0.4454(4) 0.8325(6) 0.055(2) Uani d . . . 1 . .
H H37 1.003772 0.458235 0.804317 0.067 Uiso calc U . R 1 . .
C C38 0.9618(4) 0.4632(4) 0.9093(6) 0.059(2) Uani d . . . 1 . .
H H38 0.983159 0.486824 0.935027 0.071 Uiso calc U . R 1 . .
C C39 0.9185(4) 0.4462(3) 0.9467(5) 0.052(2) Uani d . . . 1 . .
H H39 0.90968 0.45818 0.999272 0.062 Uiso calc U . R 1 . .
C C40 0.8864(4) 0.4115(3) 0.9105(5) 0.052(2) Uani d . . . 1 . .
C C41 0.8356(5) 0.3989(3) 0.9547(5) 0.057(3) Uani d . . . 1 . .
H H41 0.819806 0.370775 0.925431 0.069 Uiso calc U . R 1 . .
C C42 0.7962(5) 0.4405(3) 0.9481(6) 0.061(2) Uani d . . . 1 . .
H H42B 0.806799 0.466343 0.985393 0.091 Uiso calc U . R 1 . .
H H42C 0.761214 0.429059 0.962872 0.091 Uiso calc U . R 1 . .
H H42A 0.795595 0.452619 0.891715 0.091 Uiso calc U . R 1 . .
C C43 0.8443(7) 0.3838(4) 1.0433(6) 0.084(4) Uani d . . . 1 . .
H H43A 0.873867 0.361419 1.046484 0.125 Uiso calc U . R 1 . .
H H43B 0.812638 0.368117 1.063944 0.125 Uiso calc U . R 1 . .
H H43C 0.85202 0.412249 1.076658 0.125 Uiso calc U . R 1 . .
C C44 0.9643(4) 0.3893(3) 0.7141(6) 0.052(2) Uani d . . . 1 . .
H H44 0.941263 0.361773 0.698049 0.062 Uiso calc U . R 1 . .
C C45 0.9593(4) 0.4281(4) 0.6476(6) 0.059(2) Uani d . . . 1 . .
H H45A 0.922474 0.437338 0.641328 0.088 Uiso calc U . R 1 . .
H H45B 0.972386 0.41549 0.595554 0.088 Uiso calc U . R 1 . .
H H45C 0.98004 0.456274 0.66363 0.088 Uiso calc U . R 1 . .
C C46 1.0207(4) 0.3708(4) 0.7205(8) 0.072(3) Uani d . . . 1 . .
H H46A 1.0444 0.397644 0.732275 0.107 Uiso calc U . R 1 . .
H H46B 1.030707 0.355773 0.668523 0.107 Uiso calc U . R 1 . .
H H46C 1.023207 0.347048 0.764643 0.107 Uiso calc U . R 1 . .
C C47 0.6326(4) 0.4349(3) 0.6897(5) 0.0421(17) Uani d . . . 1 . .
C C48 0.5894(4) 0.4049(3) 0.6951(5) 0.0466(19) Uani d . . . 1 . .
C C49 0.5403(4) 0.4036(3) 0.6382(6) 0.049(2) Uani d . . . 1 . .
C C50 0.5032(4) 0.3706(3) 0.6866(6) 0.058(2) Uani d . . . 1 . .
H H50A 0.504365 0.337513 0.664355 0.07 Uiso calc U . R 1 . .
H H50B 0.466696 0.382474 0.682638 0.07 Uiso calc U . R 1 . .
C C51 0.5222(4) 0.3711(3) 0.7771(6) 0.054(2) Uani d . . . 1 . .
C C52 0.5067(4) 0.3240(4) 0.8201(8) 0.067(3) Uani d . . . 1 . .
H H52A 0.525169 0.297028 0.794614 0.101 Uiso calc U . R 1 . .
H H52B 0.468788 0.319113 0.81478 0.101 Uiso calc U . R 1 . .
H H52C 0.516278 0.325793 0.878251 0.101 Uiso calc U . R 1 . .
C C53 0.4952(4) 0.4126(4) 0.8231(6) 0.059(2) Uani d . . . 1 . .
H H53A 0.500143 0.408322 0.882217 0.088 Uiso calc U . R 1 . .
H H53B 0.457623 0.412495 0.810098 0.088 Uiso calc U . R 1 . .
H H53C 0.510578 0.443186 0.806115 0.088 Uiso calc U . R 1 . .
C C54 0.5165(4) 0.4542(3) 0.6276(6) 0.051(2) Uani d . . . 1 . .
H H54A 0.543579 0.47545 0.603814 0.061 Uiso calc U . R 1 . .
H H54B 0.507936 0.466955 0.682508 0.061 Uiso calc U . R 1 . .
C C55 0.4667(4) 0.4574(4) 0.5732(7) 0.061(2) Uani d . . . 1 . .
H H55C 0.476201 0.452515 0.515725 0.092 Uiso calc U . R 1 . .
H H55B 0.450552 0.48908 0.579613 0.092 Uiso calc U . R 1 . .
H H55A 0.441716 0.432523 0.589862 0.092 Uiso calc U . R 1 . .
C C56 0.5485(5) 0.3807(4) 0.5522(6) 0.063(3) Uani d . . . 1 . .
H H56A 0.561306 0.347478 0.560163 0.076 Uiso calc U . R 1 . .
H H56B 0.513858 0.378579 0.524677 0.076 Uiso calc U . R 1 . .
C C57 0.5856(5) 0.4061(5) 0.4954(7) 0.073(3) Uani d . . . 1 . .
H H57A 0.591849 0.385953 0.447153 0.109 Uiso calc U . R 1 . .
H H57B 0.618849 0.412038 0.523883 0.109 Uiso calc U . R 1 . .
H H57C 0.57017 0.436682 0.478099 0.109 Uiso calc U . R 1 . .
C C58 0.6158(4) 0.3448(3) 0.8045(5) 0.0463(19) Uani d . . . 1 . .
C C59 0.6286(4) 0.3494(3) 0.8877(6) 0.053(2) Uani d . . . 1 . .
C C60 0.6655(4) 0.3179(3) 0.9239(6) 0.056(2) Uani d . . . 1 . .
H H60 0.673839 0.320705 0.980445 0.068 Uiso calc U . R 1 . .
C C61 0.6891(5) 0.2834(3) 0.8774(7) 0.062(3) Uani d . . . 1 . .
H H61 0.714685 0.262872 0.901329 0.074 Uiso calc U . R 1 . .
C C62 0.6760(4) 0.2785(3) 0.7961(7) 0.061(3) Uani d . . . 1 . .
H H62 0.692229 0.25379 0.765152 0.073 Uiso calc U . R 1 . .
C C63 0.6396(4) 0.3086(3) 0.7573(6) 0.055(2) Uani d . . . 1 . .
C C64 0.6235(5) 0.2993(3) 0.6695(7) 0.062(3) Uani d . . . 1 . .
H H64 0.599623 0.32585 0.651947 0.074 Uiso calc U . R 1 . .
C C65 0.6716(6) 0.2997(4) 0.6121(7) 0.082(4) Uani d . . . 1 . .
H H65A 0.695183 0.325901 0.62795 0.124 Uiso calc U . R 1 . .
H H65B 0.659877 0.304351 0.555411 0.124 Uiso calc U . R 1 . .
H H65C 0.690247 0.269005 0.616689 0.124 Uiso calc U . R 1 . .
C C66 0.5937(5) 0.2520(4) 0.6593(9) 0.078(3) Uani d . . . 1 . .
H H66A 0.618027 0.225069 0.666508 0.117 Uiso calc U . R 1 . .
H H66B 0.578096 0.250627 0.604373 0.117 Uiso calc U . R 1 . .
H H66C 0.56602 0.250074 0.700462 0.117 Uiso calc U . R 1 . .
C C67 0.6057(4) 0.3879(3) 0.9406(6) 0.057(2) Uani d . . . 1 . .
H H67 0.578515 0.40537 0.907775 0.068 Uiso calc U . R 1 . .
C C68 0.6479(5) 0.4245(3) 0.9671(6) 0.062(3) Uani d . . . 1 . .
H H68A 0.674877 0.408167 0.999732 0.093 Uiso calc U . R 1 . .
H H68B 0.631657 0.449808 1.00006 0.093 Uiso calc U . R 1 . .
H H68C 0.663889 0.438722 0.918402 0.093 Uiso calc U . R 1 . .
C C69 0.5791(6) 0.3671(5) 1.0168(7) 0.079(3) Uani d . . . 1 . .
H H69A 0.558129 0.339009 1.001138 0.118 Uiso calc U . R 1 . .
H H69B 0.556279 0.39141 1.041214 0.118 Uiso calc U . R 1 . .
H H69C 0.60591 0.357408 1.056801 0.118 Uiso calc U . R 1 . .
C C70 0.6586(3) 0.6078(3) 0.7195(5) 0.0372(16) Uani d . . . 1 . .
C C71 0.6279(3) 0.6474(3) 0.7386(4) 0.0386(16) Uani d . . . 1 . .
C C72 0.6213(4) 0.6957(3) 0.6926(5) 0.0427(18) Uani d . . . 1 . .
C C73 0.5905(4) 0.7256(3) 0.7565(5) 0.0450(19) Uani d . . . 1 . .
H H73A 0.603782 0.75901 0.757417 0.054 Uiso calc U . R 1 . .
H H73B 0.552844 0.726382 0.741649 0.054 Uiso calc U . R 1 . .
C C74 0.5978(4) 0.7025(3) 0.8414(5) 0.0431(18) Uani d . . . 1 . .
C C75 0.6444(4) 0.7243(3) 0.8875(5) 0.0440(18) Uani d . . . 1 . .
H H75A 0.648225 0.708684 0.94093 0.066 Uiso calc U . R 1 . .
H H75B 0.638424 0.758781 0.895357 0.066 Uiso calc U . R 1 . .
H H75C 0.676429 0.719572 0.855612 0.066 Uiso calc U . R 1 . .
C C76 0.5486(4) 0.7097(3) 0.8939(6) 0.052(2) Uani d . . . 1 . .
H H76A 0.518469 0.694449 0.866889 0.078 Uiso calc U . R 1 . .
H H76B 0.5418 0.744103 0.90031 0.078 Uiso calc U . R 1 . .
H H76C 0.554124 0.69511 0.947871 0.078 Uiso calc U . R 1 . .
C C77 0.6752(4) 0.7172(3) 0.6759(5) 0.047(2) Uani d . . . 1 . .
H H77A 0.695211 0.693956 0.642425 0.056 Uiso calc U . R 1 . .
H H77B 0.693913 0.720453 0.728972 0.056 Uiso calc U . R 1 . .
C C78 0.6766(5) 0.7661(3) 0.6323(5) 0.061(3) Uani d . . . 1 . .
H H78A 0.665062 0.762254 0.575361 0.091 Uiso calc U . R 1 . .
H H78B 0.712452 0.778786 0.633509 0.091 Uiso calc U . R 1 . .
H H78C 0.653179 0.788569 0.6604 0.091 Uiso calc U . R 1 . .
C C79 0.5872(4) 0.6956(3) 0.6123(5) 0.051(2) Uani d . . . 1 . .
H H79A 0.553002 0.680522 0.624786 0.062 Uiso calc U . R 1 . .
H H79B 0.580216 0.729335 0.596601 0.062 Uiso calc U . R 1 . .
C C80 0.6108(4) 0.6698(3) 0.5387(5) 0.056(2) Uani d . . . 1 . .
H H80A 0.587279 0.673192 0.491372 0.083 Uiso calc U . R 1 . .
H H80B 0.615263 0.635681 0.551643 0.083 Uiso calc U . R 1 . .
H H80C 0.644925 0.683962 0.525931 0.083 Uiso calc U . R 1 . .
C C81 0.5750(3) 0.6138(3) 0.8520(5) 0.0384(16) Uani d . . . 1 . .
C C82 0.5299(3) 0.5965(3) 0.8095(5) 0.0433(18) Uani d . . . 1 . .
C C83 0.5020(3) 0.5573(3) 0.8418(5) 0.0459(18) Uani d . . . 1 . .
H H83 0.472263 0.545588 0.812788 0.055 Uiso calc U . R 1 . .
C C84 0.5163(4) 0.5357(3) 0.9133(6) 0.050(2) Uani d . . . 1 . .
H H84 0.496867 0.509156 0.933603 0.06 Uiso calc U . R 1 . .
C C85 0.5597(3) 0.5529(3) 0.9565(5) 0.0455(18) Uani d . . . 1 . .
H H85 0.56905 0.538469 1.007267 0.055 Uiso calc U . R 1 . .
C C86 0.5899(3) 0.5912(3) 0.9264(5) 0.0403(16) Uani d . . . 1 . .
C C87 0.6391(3) 0.6054(3) 0.9732(5) 0.0414(17) Uani d . . . 1 . .
H H87 0.655749 0.632672 0.943129 0.05 Uiso calc U . R 1 . .
C C88 0.6268(4) 0.6226(3) 1.0590(6) 0.054(2) Uani d . . . 1 . .
H H88A 0.604686 0.651352 1.055977 0.082 Uiso calc U . R 1 . .
H H88B 0.6595 0.63034 1.087913 0.082 Uiso calc U . R 1 . .
H H88C 0.60819 0.597293 1.088749 0.082 Uiso calc U . R 1 . .
C C89 0.6785(4) 0.5644(3) 0.9761(6) 0.051(2) Uani d . . . 1 . .
H H89C 0.663642 0.537495 1.007053 0.077 Uiso calc U . R 1 . .
H H89A 0.710779 0.575313 1.00296 0.077 Uiso calc U . R 1 . .
H H89B 0.686319 0.553853 0.920218 0.077 Uiso calc U . R 1 . .
C C90 0.5101(3) 0.6192(3) 0.7317(5) 0.0458(19) Uani d . . . 1 . .
H H90 0.530569 0.649443 0.723378 0.055 Uiso calc U . R 1 . .
C C91 0.5206(4) 0.5869(3) 0.6582(5) 0.055(2) Uani d . . . 1 . .
H H91A 0.558103 0.579754 0.655349 0.083 Uiso calc U . R 1 . .
H H91B 0.509442 0.603342 0.607909 0.083 Uiso calc U . R 1 . .
H H91C 0.500823 0.556964 0.664104 0.083 Uiso calc U . R 1 . .
C C92 0.4523(4) 0.6331(4) 0.7349(6) 0.060(2) Uani d . . . 1 . .
H H92A 0.430691 0.604001 0.733537 0.089 Uiso calc U . R 1 . .
H H92B 0.443581 0.65332 0.68758 0.089 Uiso calc U . R 1 . .
H H92C 0.445453 0.650857 0.785501 0.089 Uiso calc U . R 1 . .
C C93 0.7504(3) 0.5054(3) 0.4335(5) 0.0422(17) Uani d . . . 1 . .
C C94 0.7482(3) 0.5180(3) 0.3515(5) 0.0390(17) Uani d . . . 1 . .
C C95 0.7329(4) 0.5660(3) 0.3116(5) 0.0418(17) Uani d . . . 1 . .
C C96 0.7222(4) 0.5510(3) 0.2216(5) 0.0464(19) Uani d . . . 1 . .
H H96A 0.690881 0.567903 0.200184 0.056 Uiso calc U . R 1 . .
H H96B 0.752535 0.559495 0.186982 0.056 Uiso calc U . R 1 . .
C C97 0.7132(4) 0.4964(3) 0.2197(5) 0.0446(18) Uani d . . . 1 . .
C C98 0.6554(4) 0.4852(3) 0.2319(7) 0.059(2) Uani d . . . 1 . .
H H98A 0.647923 0.452591 0.212678 0.088 Uiso calc U . R 1 . .
H H98B 0.634076 0.508185 0.200583 0.088 Uiso calc U . R 1 . .
H H98C 0.646822 0.487775 0.290152 0.088 Uiso calc U . R 1 . .
C C99 0.7320(5) 0.4758(3) 0.1377(5) 0.057(2) Uani d . . . 1 . .
H H99A 0.769453 0.482569 0.131201 0.085 Uiso calc U . R 1 . .
H H99B 0.712319 0.490783 0.092692 0.085 Uiso calc U . R 1 . .
H H99C 0.726257 0.441055 0.136824 0.085 Uiso calc U . R 1 . .
C C100 0.7765(4) 0.6049(3) 0.3091(6) 0.053(2) Uani d . . . 1 . .
H H10C 0.806477 0.591444 0.278416 0.064 Uiso calc U . R 1 . .
H H10D 0.76292 0.632438 0.277071 0.064 Uiso calc U . R 1 . .
C C101 0.7974(5) 0.6241(3) 0.3907(6) 0.057(2) Uani d . . . 1 . .
H H10E 0.828132 0.644317 0.380835 0.086 Uiso calc U . R 1 . .
H H10F 0.807239 0.59717 0.42617 0.086 Uiso calc U . R 1 . .
H H10G 0.77008 0.643196 0.417416 0.086 Uiso calc U . R 1 . .
C C102 0.6837(4) 0.5873(3) 0.3536(5) 0.048(2) Uani d . . . 1 . .
H H10I 0.655184 0.563264 0.350517 0.057 Uiso calc U . R 1 . .
H H10H 0.691965 0.592476 0.412255 0.057 Uiso calc U . R 1 . .
C C103 0.6632(4) 0.6348(3) 0.3177(6) 0.056(2) Uani d . . . 1 . .
H H10J 0.65651 0.63079 0.258887 0.083 Uiso calc U . R 1 . .
H H10K 0.689398 0.660024 0.326131 0.083 Uiso calc U . R 1 . .
H H10L 0.630551 0.643733 0.345123 0.083 Uiso calc U . R 1 . .
C C104 0.7841(4) 0.4435(3) 0.2831(4) 0.0416(18) Uani d . . . 1 . .
C C105 0.8381(4) 0.4528(3) 0.2841(5) 0.0465(19) Uani d . . . 1 . .
C C106 0.8746(4) 0.4150(3) 0.2791(6) 0.052(2) Uani d . . . 1 . .
H H106 0.910979 0.421989 0.282948 0.063 Uiso calc U . R 1 . .
C C107 0.8586(4) 0.3678(3) 0.2687(5) 0.050(2) Uani d . . . 1 . .
H H107 0.883501 0.342669 0.263507 0.06 Uiso calc U . R 1 . .
C C108 0.8058(4) 0.3584(3) 0.2660(5) 0.051(2) Uani d . . . 1 . .
H H108 0.79449 0.326316 0.256942 0.061 Uiso calc U . R 1 . .
C C109 0.7678(4) 0.3947(3) 0.2762(5) 0.0474(19) Uani d . . . 1 . .
C C110 0.7113(4) 0.3797(3) 0.2861(7) 0.061(2) Uani d . . . 1 . .
H H110 0.689827 0.409591 0.290504 0.073 Uiso calc U . R 1 . .
C C111 0.7049(5) 0.3519(4) 0.3656(7) 0.067(3) Uani d . . . 1 . .
H H11D 0.72445 0.321699 0.362307 0.101 Uiso calc U . R 1 . .
H H11F 0.667717 0.345076 0.374411 0.101 Uiso calc U . R 1 . .
H H11E 0.718527 0.371142 0.411319 0.101 Uiso calc U . R 1 . .
C C112 0.6909(5) 0.3514(4) 0.2122(8) 0.070(3) Uani d . . . 1 . .
H H11G 0.698467 0.369168 0.161828 0.105 Uiso calc U . R 1 . .
H H11H 0.652894 0.346967 0.217123 0.105 Uiso calc U . R 1 . .
H H11I 0.708086 0.319992 0.210328 0.105 Uiso calc U . R 1 . .
C C113 0.8597(4) 0.5035(3) 0.2843(7) 0.060(2) Uani d . . . 1 . .
H H113 0.828786 0.525435 0.286431 0.072 Uiso calc U . R 1 . .
C C114 0.8934(8) 0.5158(5) 0.3559(8) 0.114(7) Uani d . . . 1 . .
H H11J 0.873894 0.510233 0.406541 0.171 Uiso calc U . R 1 . .
H H11K 0.903583 0.549674 0.352691 0.171 Uiso calc U . R 1 . .
H H11L 0.924881 0.495657 0.355591 0.171 Uiso calc U . R 1 . .
C C115 0.8873(7) 0.5142(5) 0.2053(8) 0.099(5) Uani d . . . 1 . .
H H11M 0.917787 0.492978 0.199903 0.148 Uiso calc U . R 1 . .
H H11N 0.898983 0.547692 0.205283 0.148 Uiso calc U . R 1 . .
H H11O 0.86324 0.508819 0.159227 0.148 Uiso calc U . R 1 . .

loop_
_atom_site_aniso_label
_atom_site_aniso_U_11
_atom_site_aniso_U_22
_atom_site_aniso_U_33
_atom_site_aniso_U_12
_atom_site_aniso_U_13
_atom_site_aniso_U_23
K1 0.0573(10) 0.0280(7) 0.0423(8) 0.0020(7) -0.0037(7) -0.0026(6)
K2 0.0567(10) 0.0367(8) 0.0387(8) 0.0067(7) -0.0054(7) 0.0026(7)
K3 0.0641(10) 0.0286(7) 0.0339(8) 0.0026(7) -0.0017(7) 0.0026(6)
K4 0.0548(10) 0.0365(8) 0.0562(11) -0.0021(7) -0.0009(8) -0.0123(8)
K5 0.0696(11) 0.0307(7) 0.0339(8) 0.0023(7) 0.0003(8) -0.0021(6)
K6 0.0692(11) 0.0363(8) 0.0324(8) 0.0013(8) -0.0054(7) -0.0026(6)
K7 0.0719(12) 0.0425(9) 0.0452(10) 0.0062(8) 0.0054(9) 0.0031(8)
K8 0.0687(11) 0.0356(8) 0.0360(8) 0.0078(8) -0.0115(8) 0.0015(7)
K9 0.0536(9) 0.0331(7) 0.0417(9) 0.0029(7) -0.0023(7) -0.0005(6)
K10 0.0927(15) 0.0473(10) 0.0319(9) 0.0193(10) -0.0035(9) 0.0000(7)
O1 0.062(4) 0.038(3) 0.039(3) -0.002(3) -0.002(3) -0.004(2)
O2 0.063(4) 0.033(3) 0.041(3) 0.001(2) 0.000(3) -0.004(2)
O3 0.067(4) 0.028(2) 0.040(3) 0.002(2) 0.003(3) 0.005(2)
O4 0.089(5) 0.030(3) 0.040(3) 0.001(3) -0.011(3) 0.004(2)
O5 0.055(3) 0.029(2) 0.042(3) -0.005(2) -0.004(2) 0.004(2)
O6 0.064(4) 0.041(3) 0.038(3) 0.002(3) -0.003(3) 0.004(2)
O7 0.058(3) 0.027(2) 0.041(3) 0.004(2) -0.001(2) 0.000(2)
O8 0.067(4) 0.033(3) 0.035(3) 0.007(3) 0.001(3) 0.001(2)
O9 0.082(4) 0.036(3) 0.033(3) 0.007(3) -0.003(3) 0.001(2)
O10 0.078(4) 0.040(3) 0.031(3) 0.007(3) -0.003(3) -0.005(2)
N1 0.059(4) 0.035(3) 0.032(3) 0.001(3) 0.000(3) -0.007(3)
N2 0.082(5) 0.029(3) 0.027(3) 0.009(3) -0.006(3) 0.001(3)
N3 0.061(4) 0.037(3) 0.047(4) -0.009(3) -0.011(3) 0.000(3)
N4 0.060(4) 0.022(3) 0.034(3) 0.002(3) -0.007(3) -0.001(2)
N5 0.063(4) 0.037(3) 0.023(3) 0.006(3) -0.008(3) -0.001(2)
C1 0.062(5) 0.029(3) 0.033(4) 0.006(3) -0.014(3) -0.001(3)
C2 0.062(5) 0.036(4) 0.033(4) 0.009(4) -0.001(3) -0.003(3)
C3 0.070(6) 0.042(4) 0.044(5) -0.002(4) -0.001(4) 0.003(4)
C4 0.062(6) 0.047(5) 0.057(5) -0.004(4) 0.010(4) 0.000(4)
C5 0.058(5) 0.046(5) 0.048(5) -0.002(4) 0.002(4) -0.007(4)
C6 0.051(5) 0.069(6) 0.053(5) -0.001(4) -0.001(4) -0.004(5)
C7 0.054(5) 0.072(6) 0.068(6) -0.019(5) 0.001(5) -0.014(5)
C8 0.090(7) 0.049(5) 0.044(5) -0.007(5) 0.007(5) 0.002(4)
C9 0.099(9) 0.081(8) 0.053(6) -0.008(7) 0.017(6) 0.013(6)
C10 0.062(5) 0.054(5) 0.044(5) 0.005(4) 0.003(4) -0.009(4)
C11 0.083(8) 0.079(7) 0.060(6) 0.011(6) 0.017(6) -0.003(6)
C12 0.053(5) 0.030(3) 0.042(4) -0.007(3) 0.000(3) -0.005(3)
C13 0.066(5) 0.027(3) 0.047(5) -0.008(4) -0.003(4) -0.004(3)
C14 0.069(6) 0.029(4) 0.054(5) 0.000(4) -0.007(4) -0.010(4)
C15 0.060(5) 0.037(4) 0.051(5) -0.001(4) -0.003(4) -0.016(4)
C16 0.062(5) 0.043(4) 0.034(4) 0.000(4) -0.004(3) -0.005(3)
C17 0.051(4) 0.035(4) 0.037(4) 0.000(3) -0.004(3) -0.003(3)
C18 0.059(5) 0.043(4) 0.037(4) 0.005(4) -0.004(4) -0.003(3)
C19 0.067(6) 0.059(5) 0.047(5) 0.005(5) -0.010(4) 0.000(4)
C20 0.069(6) 0.040(4) 0.046(5) -0.002(4) -0.005(4) 0.005(4)
C21 0.081(6) 0.029(4) 0.052(5) -0.007(4) 0.002(4) 0.006(4)
C22 0.092(8) 0.049(5) 0.060(6) 0.002(5) 0.007(5) 0.016(5)
C23 0.106(9) 0.037(5) 0.088(8) -0.020(5) 0.014(7) 0.008(5)
C24 0.056(5) 0.031(4) 0.042(4) -0.002(3) -0.004(4) 0.007(3)
C25 0.059(5) 0.037(4) 0.027(4) 0.006(3) 0.001(3) 0.000(3)
C26 0.078(6) 0.039(4) 0.035(4) 0.019(4) 0.002(4) 0.001(3)
C27 0.103(8) 0.041(5) 0.047(5) 0.011(5) -0.007(5) 0.004(4)
C28 0.095(7) 0.033(4) 0.038(4) 0.012(4) -0.006(4) -0.001(3)
C29 0.156(13) 0.036(5) 0.051(6) 0.000(6) 0.016(7) 0.002(4)
C30 0.160(14) 0.044(6) 0.073(8) 0.021(7) -0.034(8) 0.008(5)
C31 0.091(7) 0.040(4) 0.056(6) 0.002(5) -0.007(5) 0.005(4)
C32 0.139(12) 0.061(6) 0.054(6) 0.022(7) 0.017(7) -0.004(5)
C33 0.101(8) 0.032(4) 0.041(5) -0.005(4) 0.010(5) -0.008(4)
C34 0.136(11) 0.033(4) 0.052(6) -0.003(5) 0.012(6) -0.009(4)
C35 0.065(5) 0.036(4) 0.035(4) 0.013(4) -0.006(4) 0.002(3)
C36 0.051(5) 0.040(4) 0.046(4) 0.014(3) -0.015(4) -0.005(4)
C37 0.046(5) 0.063(6) 0.058(5) 0.015(4) -0.011(4) 0.002(4)
C38 0.069(6) 0.059(5) 0.048(5) 0.005(5) -0.024(5) -0.006(4)
C39 0.081(6) 0.046(4) 0.027(4) 0.013(4) -0.010(4) 0.002(3)
C40 0.096(7) 0.031(4) 0.029(4) 0.014(4) -0.010(4) 0.005(3)
C41 0.110(8) 0.037(4) 0.025(4) -0.003(5) 0.007(4) -0.002(3)
C42 0.084(7) 0.049(5) 0.048(5) -0.003(5) 0.010(5) -0.017(4)
C43 0.161(14) 0.055(6) 0.035(5) -0.019(7) 0.003(6) 0.001(4)
C44 0.059(5) 0.047(5) 0.049(5) 0.012(4) 0.001(4) 0.000(4)
C45 0.062(6) 0.062(6) 0.052(5) 0.004(5) 0.007(4) -0.003(4)
C46 0.063(6) 0.067(6) 0.085(8) 0.014(5) 0.000(6) -0.010(6)
C47 0.064(5) 0.034(4) 0.029(4) 0.001(3) -0.005(3) -0.002(3)
C48 0.061(5) 0.035(4) 0.043(4) 0.002(4) -0.010(4) -0.005(3)
C49 0.052(5) 0.043(4) 0.051(5) 0.004(4) -0.005(4) -0.011(4)
C50 0.066(6) 0.042(4) 0.067(6) -0.008(4) -0.014(5) -0.013(4)
C51 0.066(6) 0.039(4) 0.058(5) -0.011(4) -0.011(4) -0.006(4)
C52 0.066(6) 0.051(5) 0.085(8) -0.020(5) 0.003(5) 0.002(5)
C53 0.057(5) 0.058(5) 0.061(6) -0.014(4) 0.004(4) -0.009(5)
C54 0.061(5) 0.049(5) 0.043(5) 0.007(4) -0.006(4) -0.008(4)
C55 0.064(6) 0.061(6) 0.059(6) 0.011(5) -0.013(5) -0.012(5)
C56 0.081(7) 0.061(6) 0.048(5) 0.019(5) -0.020(5) -0.018(4)
C57 0.073(7) 0.096(8) 0.049(6) 0.003(6) -0.011(5) -0.022(6)
C58 0.064(5) 0.028(4) 0.048(5) -0.010(3) -0.002(4) 0.005(3)
C59 0.060(5) 0.045(5) 0.054(5) -0.013(4) -0.005(4) 0.010(4)
C60 0.077(6) 0.043(4) 0.049(5) -0.011(4) -0.008(4) 0.012(4)
C61 0.086(7) 0.029(4) 0.071(6) -0.005(4) -0.008(5) 0.011(4)
C62 0.079(7) 0.025(4) 0.078(7) -0.005(4) -0.012(5) 0.004(4)
C63 0.066(6) 0.031(4) 0.068(6) -0.006(4) -0.007(5) 0.000(4)
C64 0.092(8) 0.026(4) 0.067(6) -0.004(4) -0.011(5) -0.006(4)
C65 0.134(12) 0.062(6) 0.051(6) -0.018(7) -0.006(7) -0.009(5)
C66 0.084(8) 0.061(6) 0.089(8) -0.017(6) -0.022(7) -0.018(6)
C67 0.080(7) 0.049(5) 0.042(5) -0.011(5) -0.013(4) 0.000(4)
C68 0.086(7) 0.046(5) 0.054(6) -0.007(5) -0.014(5) -0.001(4)
C69 0.102(9) 0.075(7) 0.059(7) -0.010(7) 0.011(6) 0.008(6)
C70 0.043(4) 0.031(3) 0.037(4) -0.001(3) -0.006(3) -0.004(3)
C71 0.061(5) 0.026(3) 0.028(3) 0.005(3) -0.006(3) -0.003(3)
C72 0.067(5) 0.033(4) 0.028(4) 0.009(3) -0.005(3) 0.000(3)
C73 0.066(5) 0.030(4) 0.038(4) 0.007(4) -0.009(4) -0.001(3)
C74 0.062(5) 0.031(4) 0.037(4) 0.012(3) -0.005(4) -0.004(3)
C75 0.072(5) 0.029(4) 0.030(4) 0.002(4) -0.009(3) -0.004(3)
C76 0.073(6) 0.037(4) 0.045(5) 0.011(4) -0.004(4) -0.006(4)
C77 0.080(6) 0.026(3) 0.034(4) 0.004(4) 0.001(4) 0.002(3)
C78 0.114(9) 0.036(4) 0.033(4) -0.001(5) -0.002(5) 0.010(3)
C79 0.083(6) 0.038(4) 0.033(4) 0.017(4) -0.008(4) 0.001(3)
C80 0.088(7) 0.041(4) 0.037(4) 0.012(4) -0.013(4) -0.001(4)
C81 0.051(4) 0.032(4) 0.032(4) 0.004(3) -0.003(3) -0.006(3)
C82 0.045(4) 0.043(4) 0.042(4) 0.003(3) -0.006(3) -0.002(3)
C83 0.046(4) 0.048(4) 0.044(4) -0.002(4) -0.002(3) -0.008(4)
C84 0.055(5) 0.042(4) 0.053(5) -0.006(4) 0.007(4) -0.003(4)
C85 0.054(5) 0.044(4) 0.039(4) -0.005(4) -0.005(3) 0.005(3)
C86 0.051(4) 0.034(4) 0.035(4) -0.001(3) -0.003(3) -0.004(3)
C87 0.052(5) 0.034(4) 0.038(4) -0.006(3) -0.005(3) 0.006(3)
C88 0.065(6) 0.052(5) 0.046(5) -0.011(4) -0.016(4) 0.003(4)
C89 0.063(5) 0.034(4) 0.056(5) -0.005(4) -0.014(4) 0.013(4)
C90 0.050(5) 0.044(4) 0.044(4) 0.009(4) -0.008(3) -0.008(4)
C91 0.074(6) 0.053(5) 0.039(5) 0.006(4) -0.009(4) -0.013(4)
C92 0.065(6) 0.062(6) 0.051(5) 0.009(5) -0.013(4) -0.002(4)
C93 0.052(5) 0.039(4) 0.035(4) 0.001(3) -0.002(3) -0.005(3)
C94 0.058(5) 0.028(3) 0.031(4) 0.006(3) -0.003(3) -0.005(3)
C95 0.057(5) 0.036(4) 0.032(4) 0.005(3) -0.004(3) 0.004(3)
C96 0.067(5) 0.037(4) 0.035(4) 0.007(4) -0.005(4) 0.002(3)
C97 0.061(5) 0.043(4) 0.030(4) 0.009(4) -0.012(3) 0.004(3)
C98 0.065(6) 0.038(4) 0.073(6) 0.004(4) -0.015(5) -0.002(4)
C99 0.093(7) 0.042(4) 0.035(4) 0.010(5) -0.013(4) 0.000(4)
C100 0.072(6) 0.033(4) 0.054(5) -0.003(4) 0.000(4) 0.008(4)
C101 0.090(7) 0.035(4) 0.047(5) -0.008(4) 0.002(5) 0.004(4)
C102 0.074(6) 0.031(4) 0.039(4) 0.013(4) -0.001(4) -0.001(3)
C103 0.078(6) 0.045(5) 0.044(5) 0.019(4) 0.000(4) 0.007(4)
C104 0.074(5) 0.029(3) 0.021(3) 0.006(3) -0.001(3) 0.005(3)
C105 0.065(5) 0.039(4) 0.035(4) 0.005(4) 0.001(4) 0.000(3)
C106 0.056(5) 0.052(5) 0.049(5) 0.008(4) -0.001(4) 0.000(4)
C107 0.073(6) 0.042(4) 0.034(4) 0.019(4) -0.001(4) -0.001(3)
C108 0.077(6) 0.038(4) 0.036(4) 0.013(4) -0.005(4) -0.005(3)
C109 0.064(5) 0.044(4) 0.034(4) 0.009(4) -0.004(4) -0.003(3)
C110 0.072(6) 0.036(4) 0.074(7) -0.001(4) -0.007(5) -0.002(4)
C111 0.079(7) 0.046(5) 0.077(7) -0.005(5) 0.014(6) -0.006(5)
C112 0.074(7) 0.053(5) 0.083(8) -0.003(5) -0.021(6) 0.003(5)
C113 0.053(5) 0.045(5) 0.083(7) 0.004(4) 0.004(5) -0.003(5)
C114 0.20(2) 0.080(9) 0.061(8) -0.065(11) -0.001(9) -0.007(7)
C115 0.142(13) 0.078(8) 0.076(8) -0.050(9) -0.041(9) 0.034(7)

loop_
_atom_type_symbol
_atom_type_description
_atom_type_scat_dispersion_real
_atom_type_scat_dispersion_imag
_atom_type_scat_source
C C 0.0181 0.0091 'International Tables Vol C Tables 4.2.6.8 and 6.1.1.4'
H H 0.0000 0.0000 'International Tables Vol C Tables 4.2.6.8 and 6.1.1.4'
K K 0.3868 1.0657 'International Tables Vol C Tables 4.2.6.8 and 6.1.1.4'
N N 0.0311 0.0180 'International Tables Vol C Tables 4.2.6.8 and 6.1.1.4'
O O 0.0492 0.0322 'International Tables Vol C Tables 4.2.6.8 and 6.1.1.4'

loop_
_geom_angle_atom_site_label_1
_geom_angle_atom_site_label_2
_geom_angle_atom_site_label_3
_geom_angle_site_symmetry_1
_geom_angle_site_symmetry_3
_geom_angle
_geom_angle_publ_flag
O2 K1 O7 . . 91.04(18) ?
O2 K1 C70 . . 101.1(2) ?
O7 K1 C70 . . 27.36(19) ?
O2 K1 C71 . . 125.86(19) ?
O7 K1 C71 . . 45.32(17) ?
C70 K1 C71 . . 25.3(2) ?
O2 K1 C15 . . 107.3(2) ?
O7 K1 C15 . . 160.1(2) ?
C70 K1 C15 . . 146.7(2) ?
C71 K1 C15 . . 122.5(2) ?
O2 K1 C14 . . 100.9(2) ?
O7 K1 C14 . . 160.5(2) ?
C70 K1 C14 . . 133.6(2) ?
C71 K1 C14 . . 115.7(2) ?
C15 K1 C14 . . 23.6(2) ?
O2 K1 C16 . . 89.7(2) ?
O7 K1 C16 . . 155.1(2) ?
C70 K1 C16 . . 169.2(2) ?
C71 K1 C16 . . 144.0(2) ?
C15 K1 C16 . . 24.2(2) ?
C14 K1 C16 . . 41.7(2) ?
O2 K1 C1 . . 19.07(18) ?
O7 K1 C1 . . 95.69(19) ?
C70 K1 C1 . . 96.9(2) ?
C71 K1 C1 . . 118.51(19) ?
C15 K1 C1 . . 104.2(2) ?
C14 K1 C1 . . 91.1(2) ?
C16 K1 C1 . . 93.1(2) ?
O2 K1 C17 . . 66.46(19) ?
O7 K1 C17 . . 150.49(18) ?
C70 K1 C17 . . 166.4(2) ?
C71 K1 C17 . . 164.12(19) ?
C15 K1 C17 . . 42.4(2) ?
C14 K1 C17 . . 48.7(2) ?
C16 K1 C17 . . 23.8(2) ?
C1 K1 C17 . . 69.48(19) ?
O2 K1 C12 . . 59.74(19) ?
O7 K1 C12 . . 150.18(19) ?
C70 K1 C12 . . 144.7(2) ?
C71 K1 C12 . . 148.2(2) ?
C15 K1 C12 . . 49.5(2) ?
C14 K1 C12 . . 42.1(2) ?
C16 K1 C12 . . 42.1(2) ?
C1 K1 C12 . . 54.79(19) ?
C17 K1 C12 . . 24.1(2) ?
O2 K1 C13 . . 78.3(2) ?
O7 K1 C13 . . 154.8(2) ?
C70 K1 C13 . . 132.4(2) ?
C71 K1 C13 . . 125.6(2) ?
C15 K1 C13 . . 42.2(2) ?
C14 K1 C13 . . 23.8(2) ?
C16 K1 C13 . . 48.9(2) ?
C1 K1 C13 . . 67.3(2) ?
C17 K1 C13 . . 42.2(2) ?
C12 K1 C13 . . 24.2(2) ?
O2 K1 C89 . . 98.5(2) ?
O7 K1 C89 . . 64.4(2) ?
C70 K1 C89 . . 88.3(2) ?
C71 K1 C89 . . 89.5(2) ?
C15 K1 C89 . . 104.1(2) ?
C14 K1 C89 . . 127.7(2) ?
C16 K1 C89 . . 90.8(2) ?
C1 K1 C89 . . 117.2(2) ?
C17 K1 C89 . . 98.9(2) ?
C12 K1 C89 . . 121.9(2) ?
C13 K1 C89 . . 139.3(2) ?
O3 K2 O2 . . 103.80(19) ?
O3 K2 C1 . . 105.6(2) ?
O2 K2 C1 . . 28.6(2) ?
O3 K2 O1 . . 81.87(17) ?
O2 K2 O1 . . 47.86(17) ?
C1 K2 O1 . . 27.15(19) ?
O3 K2 C37 . . 103.1(2) ?
O2 K2 C37 . . 153.1(2) ?
C1 K2 C37 . . 138.8(3) ?
O1 K2 C37 . . 137.3(2) ?
O3 K2 C40 . . 78.9(2) ?
O2 K2 C40 . . 135.0(2) ?
C1 K2 C40 . . 163.4(3) ?
O1 K2 C40 . . 160.5(2) ?
C37 K2 C40 . . 52.0(3) ?
O3 K2 C39 . . 104.4(2) ?
O2 K2 C39 . . 127.4(2) ?
C1 K2 C39 . . 146.4(2) ?
O1 K2 C39 . . 173.4(2) ?
C37 K2 C39 . . 43.9(3) ?
C40 K2 C39 . . 25.5(2) ?
O3 K2 C38 . . 117.2(2) ?
O2 K2 C38 . . 133.6(2) ?
C1 K2 C38 . . 136.6(3) ?
O1 K2 C38 . . 152.8(3) ?
C37 K2 C38 . . 25.5(3) ?
C40 K2 C38 . . 44.6(3) ?
C39 K2 C38 . . 24.6(3) ?
O3 K2 C35 . . 64.5(2) ?
O2 K2 C35 . . 154.9(2) ?
C1 K2 C35 . . 168.6(2) ?
O1 K2 C35 . . 141.49(19) ?
C37 K2 C35 . . 45.1(3) ?
C40 K2 C35 . . 25.7(2) ?
C39 K2 C35 . . 45.0(2) ?
C38 K2 C35 . . 52.7(2) ?
O3 K2 C36 . . 77.5(2) ?
O2 K2 C36 . . 178.6(2) ?
C1 K2 C36 . . 151.7(3) ?
O1 K2 C36 . . 133.2(2) ?
C37 K2 C36 . . 25.6(2) ?
C40 K2 C36 . . 44.5(3) ?
C39 K2 C36 . . 51.5(2) ?
C38 K2 C36 . . 45.0(2) ?
C35 K2 C36 . . 25.3(2) ?
O3 K2 C2 . . 125.8(2) ?
O2 K2 C2 . . 45.2(2) ?
C1 K2 C2 . . 24.0(2) ?
O1 K2 C2 . . 43.96(18) ?
C37 K2 C2 . . 115.6(3) ?
C40 K2 C2 . . 155.2(2) ?
C39 K2 C2 . . 129.8(2) ?
C38 K2 C2 . . 113.7(3) ?
C35 K2 C2 . . 159.6(2) ?
C36 K2 C2 . . 134.5(2) ?
O3 K2 K9 . . 53.26(13) ?
O2 K2 K9 . . 50.57(13) ?
C1 K2 K9 . . 60.10(19) ?
O1 K2 K9 . . 49.51(13) ?
C37 K2 K9 . . 156.3(2) ?
C40 K2 K9 . . 114.4(2) ?
C39 K2 K9 . . 132.9(2) ?
C38 K2 K9 . . 157.5(2) ?
C35 K2 K9 . . 113.32(18) ?
C36 K2 K9 . . 130.73(16) ?
C2 K2 K9 . . 84.11(16) ?
O5 K3 O3 . . 88.51(18) ?
O5 K3 C24 . . 101.8(2) ?
O3 K3 C24 . . 27.0(2) ?
O5 K3 C25 . . 127.4(2) ?
O3 K3 C25 . . 47.83(19) ?
C24 K3 C25 . . 26.2(2) ?
O5 K3 N2 . . 147.35(18) ?
O3 K3 N2 . . 58.85(18) ?
C24 K3 N2 . . 48.5(2) ?
C25 K3 N2 . . 27.37(18) ?
O5 K3 C61 . . 108.0(2) ?
O3 K3 C61 . . 161.3(2) ?
C24 K3 C61 . . 136.2(3) ?
C25 K3 C61 . . 113.6(3) ?
N2 K3 C61 . . 104.1(2) ?
O5 K3 C62 . . 97.4(2) ?
O3 K3 C62 . . 148.4(2) ?
C24 K3 C62 . . 122.2(3) ?
C25 K3 C62 . . 107.4(3) ?
N2 K3 C62 . . 109.9(2) ?
C61 K3 C62 . . 24.2(3) ?
O5 K3 C42 . . 103.1(2) ?
O3 K3 C42 . . 76.7(2) ?
C24 K3 C42 . . 96.5(3) ?
C25 K3 C42 . . 94.4(2) ?
N2 K3 C42 . . 72.4(2) ?
C61 K3 C42 . . 106.8(3) ?
C62 K3 C42 . . 130.9(3) ?
O5 K3 C63 . . 73.3(2) ?
O3 K3 C63 . . 141.3(2) ?
C24 K3 C63 . . 123.5(3) ?
C25 K3 C63 . . 119.9(2) ?
N2 K3 C63 . . 131.1(2) ?
C61 K3 C63 . . 43.0(3) ?
C62 K3 C63 . . 24.4(2) ?
C42 K3 C63 . . 139.9(3) ?
O5 K3 C60 . . 94.1(2) ?
O3 K3 C60 . . 168.9(2) ?
C24 K3 C60 . . 159.6(2) ?
C25 K3 C60 . . 134.8(2) ?
N2 K3 C60 . . 118.1(2) ?
C61 K3 C60 . . 23.7(3) ?
C62 K3 C60 . . 41.9(3) ?
C42 K3 C60 . . 92.1(3) ?
C63 K3 C60 . . 49.5(2) ?
O5 K3 C58 . . 58.75(19) ?
O3 K3 C58 . . 144.82(19) ?
C24 K3 C58 . . 140.7(2) ?
C25 K3 C58 . . 143.7(2) ?
N2 K3 C58 . . 151.87(18) ?
C61 K3 C58 . . 49.5(2) ?
C62 K3 C58 . . 42.2(2) ?
C42 K3 C58 . . 120.2(2) ?
C63 K3 C58 . . 24.1(2) ?
C60 K3 C58 . . 42.3(2) ?
O5 K3 C59 . . 70.0(2) ?
O3 K3 C59 . . 156.5(2) ?
C24 K3 C59 . . 164.4(2) ?
C25 K3 C59 . . 155.2(2) ?
N2 K3 C59 . . 142.2(2) ?
C61 K3 C59 . . 42.2(3) ?
C62 K3 C59 . . 48.8(3) ?
C42 K3 C59 . . 98.3(3) ?
C63 K3 C59 . . 42.2(2) ?
C60 K3 C59 . . 24.2(2) ?
C58 K3 C59 . . 23.8(2) ?
O7 K4 C47 . . 109.5(2) ?
O7 K4 O5 . . 98.50(18) ?
C47 K4 O5 . . 28.5(2) ?
O7 K4 O6 . . 90.03(19) ?
C47 K4 O6 . . 26.5(2) ?
O5 K4 O6 . . 46.16(16) ?
O7 K4 C83 . . 101.9(2) ?
C47 K4 C83 . . 136.5(3) ?
O5 K4 C83 . . 159.3(2) ?
O6 K4 C83 . . 130.0(2) ?
O7 K4 C84 . . 108.6(2) ?
C47 K4 C84 . . 141.5(3) ?
O5 K4 C84 . . 145.4(2) ?
O6 K4 C84 . . 150.2(2) ?
C83 K4 C84 . . 25.2(2) ?
O7 K4 C82 . . 77.4(2) ?
C47 K4 C82 . . 142.8(2) ?
O5 K4 C82 . . 168.5(2) ?
O6 K4 C82 . . 122.6(2) ?
C83 K4 C82 . . 25.7(2) ?
C84 K4 C82 . . 45.0(2) ?
O7 K4 C85 . . 90.2(2) ?
C47 K4 C85 . . 157.0(2) ?
O5 K4 C85 . . 139.7(2) ?
O6 K4 C85 . . 174.0(2) ?
C83 K4 C85 . . 44.1(2) ?
C84 K4 C85 . . 25.3(2) ?
C82 K4 C85 . . 51.6(2) ?
O7 K4 C48 . . 133.7(2) ?
C47 K4 C48 . . 24.8(3) ?
O5 K4 C48 . . 45.8(2) ?
O6 K4 C48 . . 44.9(2) ?
C83 K4 C48 . . 115.0(2) ?
C84 K4 C48 . . 116.8(2) ?
C82 K4 C48 . . 130.8(2) ?
C85 K4 C48 . . 135.9(2) ?
O7 K4 C81 . . 58.1(2) ?
C47 K4 C81 . . 158.2(2) ?
O5 K4 C81 . . 155.7(2) ?
O6 K4 C81 . . 131.80(19) ?
C83 K4 C81 . . 45.0(2) ?
C84 K4 C81 . . 52.4(2) ?
C82 K4 C81 . . 25.5(2) ?
C85 K4 C81 . . 44.2(2) ?
C48 K4 C81 . . 156.2(2) ?
O7 K4 C86 . . 65.6(2) ?
C47 K4 C86 . . 171.6(2) ?
O5 K4 C86 . . 143.5(2) ?
O6 K4 C86 . . 153.4(2) ?
C83 K4 C86 . . 51.8(2) ?
C84 K4 C86 . . 44.8(2) ?
C82 K4 C86 . . 44.4(2) ?
C85 K4 C86 . . 25.1(2) ?
C48 K4 C86 . . 160.7(2) ?
C81 K4 C86 . . 25.07(19) ?
O7 K4 C70 . . 19.90(18) ?
C47 K4 C70 . . 107.0(2) ?
O5 K4 C70 . . 105.89(19) ?
O6 K4 C70 . . 82.72(18) ?
C83 K4 C70 . . 92.5(2) ?
C84 K4 C70 . . 106.9(2) ?
C82 K4 C70 . . 66.8(2) ?
C85 K4 C70 . . 95.5(2) ?
C48 K4 C70 . . 127.3(2) ?
C81 K4 C70 . . 54.7(2) ?
C86 K4 C70 . . 70.7(2) ?
O8 K5 O1 . . 103.1(2) ?
O8 K5 O10 . . 88.9(2) ?
O1 K5 O10 . . 86.47(19) ?
O8 K5 C101 . . 132.7(3) ?
O1 K5 C101 . . 115.1(3) ?
O10 K5 C101 . . 67.8(2) ?
O8 K5 C1 . . 96.7(2) ?
O1 K5 C1 . . 23.05(18) ?
O10 K5 C1 . . 108.60(19) ?
C101 K5 C1 . . 129.1(3) ?
O8 K5 K9 . . 55.13(13) ?
O1 K5 K9 . . 51.11(15) ?
O10 K5 K9 . . 71.09(13) ?
C101 K5 K9 . . 137.51(17) ?
C1 K5 K9 . . 56.73(16) ?
O8 K5 K8 . . 44.87(13) ?
O1 K5 K8 . . 106.37(14) ?
O10 K5 K8 . . 45.73(16) ?
C101 K5 K8 . . 96.2(2) ?
C1 K5 K8 . . 117.38(16) ?
K9 K5 K8 . . 60.67(5) ?
O8 K5 K6 . . 107.41(13) ?
O1 K5 K6 . . 41.03(13) ?
O10 K5 K6 . . 46.89(14) ?
C101 K5 K6 . . 86.44(19) ?
C1 K5 K6 . . 64.06(14) ?
K9 K5 K6 . . 56.97(5) ?
K8 K5 K6 . . 81.54(5) ?
O8 K5 K1 . . 54.06(14) ?
O1 K5 K1 . . 69.65(14) ?
O10 K5 K1 . . 126.53(14) ?
C101 K5 K1 . . 165.64(17) ?
C1 K5 K1 . . 51.04(16) ?
K9 K5 K1 . . 56.48(4) ?
K8 K5 K1 . . 95.22(5) ?
K6 K5 K1 . . 103.90(5) ?
O1 K6 O4 . . 130.1(2) ?
O1 K6 O9 . . 131.0(2) ?
O4 K6 O9 . . 73.24(18) ?
O1 K6 O10 . . 83.92(19) ?
O4 K6 O10 . . 114.0(2) ?
O9 K6 O10 . . 48.53(17) ?
O1 K6 O3 . . 83.00(18) ?
O4 K6 O3 . . 47.14(17) ?
O9 K6 O3 . . 106.93(18) ?
O10 K6 O3 . . 118.13(19) ?
O1 K6 C93 . . 109.1(2) ?
O4 K6 C93 . . 99.0(2) ?
O9 K6 C93 . . 26.30(19) ?
O10 K6 C93 . . 25.52(19) ?
O3 K6 C93 . . 123.9(2) ?
O1 K6 C24 . . 107.1(2) ?
O4 K6 C24 . . 24.3(2) ?
O9 K6 C24 . . 94.7(2) ?
O10 K6 C24 . . 125.6(2) ?
O3 K6 C24 . . 24.81(19) ?
C93 K6 C24 . . 118.6(2) ?
O1 K6 K10 . . 173.51(17) ?
O4 K6 K10 . . 45.45(13) ?
O9 K6 K10 . . 45.98(13) ?
O10 K6 K10 . . 94.07(13) ?
O3 K6 K10 . . 92.57(12) ?
C93 K6 K10 . . 69.48(15) ?
C24 K6 K10 . . 69.11(16) ?
O1 K6 K7 . . 112.11(16) ?
O4 K6 K7 . . 47.07(16) ?
O9 K6 K7 . . 47.05(14) ?
O10 K6 K7 . . 69.20(14) ?
O3 K6 K7 . . 61.02(13) ?
C93 K6 K7 . . 63.86(16) ?
C24 K6 K7 . . 57.14(16) ?
K10 K6 K7 . . 61.47(6) ?
O1 K6 K9 . . 52.82(15) ?
O4 K6 K9 . . 87.80(16) ?
O9 K6 K9 . . 94.35(15) ?
O10 K6 K9 . . 71.11(13) ?
O3 K6 K9 . . 53.32(12) ?
C93 K6 K9 . . 90.17(17) ?
C24 K6 K9 . . 74.69(17) ?
K10 K6 K9 . . 120.70(7) ?
K7 K6 K9 . . 59.58(5) ?
O1 K6 K5 . . 42.11(14) ?
O4 K6 K5 . . 143.22(18) ?
O9 K6 K5 . . 91.72(13) ?
O10 K6 K5 . . 43.19(12) ?
O3 K6 K5 . . 110.84(12) ?
C93 K6 K5 . . 67.44(15) ?
C24 K6 K5 . . 134.04(18) ?
K10 K6 K5 . . 136.92(7) ?
K7 K6 K5 . . 98.21(7) ?
K9 K6 K5 . . 59.45(5) ?
O1 K6 K2 . . 49.85(14) ?
O4 K6 K2 . . 85.69(13) ?
O9 K6 K2 . . 147.24(15) ?
O10 K6 K2 . . 125.90(13) ?
O3 K6 K2 . . 42.68(12) ?
C93 K6 K2 . . 149.09(17) ?
C24 K6 K2 . . 61.46(15) ?
K10 K6 K2 . . 128.43(6) ?
K7 K6 K2 . . 100.32(6) ?
K9 K6 K2 . . 59.34(5) ?
K5 K6 K2 . . 90.55(5) ?
O6 K7 O4 . . 150.2(2) ?
O6 K7 O9 . . 112.1(2) ?
O4 K7 O9 . . 77.1(2) ?
O6 K7 C47 . . 27.5(2) ?
O4 K7 C47 . . 136.2(2) ?
O9 K7 C47 . . 139.6(2) ?
O6 K7 O5 . . 47.03(17) ?
O4 K7 O5 . . 110.23(19) ?
O9 K7 O5 . . 147.84(17) ?
C47 K7 O5 . . 26.34(19) ?
O6 K7 C24 . . 129.2(2) ?
O4 K7 C24 . . 23.4(2) ?
O9 K7 C24 . . 96.5(2) ?
C47 K7 C24 . . 113.0(2) ?
O5 K7 C24 . . 86.9(2) ?
O6 K7 O3 . . 107.25(18) ?
O4 K7 O3 . . 43.20(17) ?
O9 K7 O3 . . 100.48(19) ?
C47 K7 O3 . . 97.1(2) ?
O5 K7 O3 . . 71.07(16) ?
C24 K7 O3 . . 23.56(18) ?
O6 K7 C93 . . 93.60(19) ?
O4 K7 C93 . . 90.7(2) ?
O9 K7 C93 . . 19.23(19) ?
C47 K7 C93 . . 121.0(2) ?
O5 K7 C93 . . 129.96(17) ?
C24 K7 C93 . . 105.9(2) ?
O3 K7 C93 . . 102.29(17) ?
O6 K7 K9 . . 60.95(14) ?
O4 K7 K9 . . 90.30(14) ?
O9 K7 K9 . . 97.46(14) ?
C47 K7 K9 . . 66.50(16) ?
O5 K7 K9 . . 52.49(11) ?
C24 K7 K9 . . 74.84(16) ?
O3 K7 K9 . . 51.40(10) ?
C93 K7 K9 . . 83.85(14) ?
O6 K7 K6 . . 113.31(15) ?
O4 K7 K6 . . 49.72(13) ?
O9 K7 K6 . . 50.04(15) ?
C47 K7 K6 . . 126.98(17) ?
O5 K7 K6 . . 109.82(12) ?
C24 K7 K6 . . 56.34(15) ?
O3 K7 K6 . . 51.48(10) ?
C93 K7 K6 . . 51.45(14) ?
K9 K7 K6 . . 60.59(5) ?
O6 K7 K10 . . 156.54(15) ?
O4 K7 K10 . . 44.44(14) ?
O9 K7 K10 . . 45.02(14) ?
C47 K7 K10 . . 173.37(17) ?
O5 K7 K10 . . 154.47(14) ?
C24 K7 K10 . . 67.80(17) ?
O3 K7 K10 . . 85.60(12) ?
C93 K7 K10 . . 64.03(14) ?
K9 K7 K10 . . 119.50(8) ?
K6 K7 K10 . . 59.26(6) ?
O6 K7 K3 . . 89.46(14) ?
O4 K7 K3 . . 71.14(14) ?
O9 K7 K3 . . 144.57(17) ?
C47 K7 K3 . . 65.85(16) ?
O5 K7 K3 . . 42.43(11) ?
C24 K7 K3 . . 49.28(16) ?
O3 K7 K3 . . 44.80(10) ?
C93 K7 K3 . . 145.70(15) ?
K9 K7 K3 . . 67.94(5) ?
K6 K7 K3 . . 96.24(6) ?
K10 K7 K3 . . 112.87(7) ?
O6 K8 O8 . . 100.03(19) ?
O6 K8 O10 . . 104.1(2) ?
O8 K8 O10 . . 83.82(19) ?
O6 K8 C93 . . 99.8(2) ?
O8 K8 C93 . . 106.2(2) ?
O10 K8 C93 . . 22.33(18) ?
O6 K8 C55 . 3_666 105.6(3) ?
O8 K8 C55 . 3_666 127.5(2) ?
O10 K8 C55 . 3_666 130.7(2) ?
C93 K8 C55 . 3_666 113.4(2) ?
O6 K8 C102 . . 149.7(2) ?
O8 K8 C102 . . 103.2(2) ?
O10 K8 C102 . . 59.8(2) ?
C93 K8 C102 . . 55.0(2) ?
C55 K8 C102 3_666 . 75.0(3) ?
O6 K8 C70 . . 87.10(19) ?
O8 K8 C70 . . 18.87(19) ?
O10 K8 C70 . . 100.29(18) ?
C93 K8 C70 . . 122.3(2) ?
C55 K8 C70 3_666 . 119.5(2) ?
C102 K8 C70 . . 119.63(19) ?
O6 K8 K9 . . 57.53(15) ?
O8 K8 K9 . . 53.12(12) ?
O10 K8 K9 . . 68.60(13) ?
C93 K8 K9 . . 82.98(15) ?
C55 K8 K9 3_666 . 159.4(2) ?
C102 K8 K9 . . 125.57(18) ?
C70 K8 K9 . . 53.14(13) ?
O6 K8 K5 . . 115.24(16) ?
O8 K8 K5 . . 41.73(14) ?
O10 K8 K5 . . 43.65(12) ?
C93 K8 K5 . . 65.54(14) ?
C55 K8 K5 3_666 . 138.9(2) ?
C102 K8 K5 . . 72.50(17) ?
C70 K8 K5 . . 60.07(13) ?
K9 K8 K5 . . 58.17(5) ?
O6 K8 K7 . . 41.85(15) ?
O8 K8 K7 . . 107.94(13) ?
O10 K8 K7 . . 64.68(13) ?
C93 K8 K7 . . 58.01(15) ?
C55 K8 K7 3_666 . 121.81(18) ?
C102 K8 K7 . . 111.27(14) ?
C70 K8 K7 . . 106.90(13) ?
K9 K8 K7 . . 55.21(5) ?
K5 K8 K7 . . 93.44(6) ?
O6 K8 K4 . . 40.94(14) ?
O8 K8 K4 . . 66.42(13) ?
O10 K8 K4 . . 120.53(13) ?
C93 K8 K4 . . 130.13(15) ?
C55 K8 K4 3_666 . 107.6(2) ?
C102 K8 K4 . . 168.85(14) ?
C70 K8 K4 . . 49.44(13) ?
K9 K8 K4 . . 52.16(5) ?
K5 K8 K4 . . 100.03(5) ?
K7 K8 K4 . . 76.91(5) ?
O6 K8 K6 . . 80.03(16) ?
O8 K8 K6 . . 78.93(14) ?
O10 K8 K6 . . 25.80(12) ?
C93 K8 K6 . . 37.26(14) ?
C55 K8 K6 3_666 . 149.83(19) ?
C102 K8 K6 . . 85.50(16) ?
C70 K8 K6 . . 90.04(13) ?
K9 K8 K6 . . 45.82(4) ?
K5 K8 K6 . . 49.51(4) ?
K7 K8 K6 . . 45.27(4) ?
K4 K8 K6 . . 95.95(5) ?
O7 K9 O1 . . 114.02(18) ?
O7 K9 O2 . . 84.77(18) ?
O1 K9 O2 . . 47.15(17) ?
O7 K9 O5 . . 92.70(18) ?
O1 K9 O5 . . 153.28(18) ?
O2 K9 O5 . . 142.53(17) ?
O7 K9 O3 . . 156.71(18) ?
O1 K9 O3 . . 77.69(17) ?
O2 K9 O3 . . 90.29(17) ?
O5 K9 O3 . . 77.52(16) ?
O7 K9 O8 . . 47.07(17) ?
O1 K9 O8 . . 85.00(18) ?
O2 K9 O8 . . 90.04(17) ?
O5 K9 O8 . . 115.18(18) ?
O3 K9 O8 . . 155.95(17) ?
O7 K9 O6 . . 84.18(18) ?
O1 K9 O6 . . 135.16(17) ?
O2 K9 O6 . . 167.97(17) ?
O5 K9 O6 . . 43.02(15) ?
O3 K9 O6 . . 101.74(16) ?
O8 K9 O6 . . 78.95(16) ?
O7 K9 C70 . . 22.95(19) ?
O1 K9 C70 . . 99.70(19) ?
O2 K9 C70 . . 86.17(17) ?
O5 K9 C70 . . 105.45(19) ?
O3 K9 C70 . . 176.46(18) ?
O8 K9 C70 . . 24.15(18) ?
O6 K9 C70 . . 81.80(17) ?
O7 K9 C1 . . 99.04(19) ?
O1 K9 C1 . . 23.91(18) ?
O2 K9 C1 . . 23.27(18) ?
O5 K9 C1 . . 157.68(18) ?
O3 K9 C1 . . 84.41(18) ?
O8 K9 C1 . . 86.46(18) ?
O6 K9 C1 . . 156.79(18) ?
C70 K9 C1 . . 92.25(19) ?
O7 K9 K7 . . 129.15(15) ?
O1 K9 K7 . . 104.05(13) ?
O2 K9 K7 . . 145.47(14) ?
O5 K9 K7 . . 54.48(12) ?
O3 K9 K7 . . 61.20(12) ?
O8 K9 K7 . . 108.12(12) ?
O6 K9 K7 . . 45.03(12) ?
C70 K9 K7 . . 122.04(14) ?
C1 K9 K7 . . 126.26(16) ?
O7 K9 C47 . . 86.52(19) ?
O1 K9 C47 . . 151.28(18) ?
O2 K9 C47 . . 160.77(19) ?
O5 K9 C47 . . 21.23(17) ?
O3 K9 C47 . . 90.98(18) ?
O8 K9 C47 . . 96.51(18) ?
O6 K9 C47 . . 21.96(16) ?
C70 K9 C47 . . 92.43(19) ?
C1 K9 C47 . . 174.3(2) ?
K7 K9 C47 . . 48.16(14) ?
O7 K9 K6 . . 148.51(14) ?
O1 K9 K6 . . 44.47(12) ?
O2 K9 K6 . . 88.14(13) ?
O5 K9 K6 . . 110.97(13) ?
O3 K9 K6 . . 53.54(12) ?
O8 K9 K6 . . 102.44(13) ?
O6 K9 K6 . . 98.87(12) ?
C70 K9 K6 . . 126.03(15) ?
C1 K9 K6 . . 66.60(15) ?
K7 K9 K6 . . 59.83(5) ?
C47 K9 K6 . . 107.92(14) ?
O4 K10 O9 . . 79.4(2) ?
O4 K10 C108 . . 164.7(3) ?
O9 K10 C108 . . 101.4(2) ?
O4 K10 C107 . . 164.9(3) ?
O9 K10 C107 . . 113.4(2) ?
C108 K10 C107 . . 25.8(3) ?
O4 K10 C109 . . 148.5(3) ?
O9 K10 C109 . . 75.0(2) ?
C108 K10 C109 . . 26.6(2) ?
C107 K10 C109 . . 46.6(2) ?
O4 K10 C106 . . 150.2(3) ?
O9 K10 C106 . . 98.0(2) ?
C108 K10 C106 . . 45.1(3) ?
C107 K10 C106 . . 25.9(2) ?
C109 K10 C106 . . 53.4(3) ?
O4 K10 C104 . . 138.8(2) ?
O9 K10 C104 . . 59.58(19) ?
C108 K10 C104 . . 46.0(2) ?
C107 K10 C104 . . 53.9(2) ?
C109 K10 C104 . . 26.1(2) ?
C106 K10 C104 . . 45.6(2) ?
O4 K10 C105 . . 140.0(2) ?
O9 K10 C105 . . 72.3(2) ?
C108 K10 C105 . . 52.4(2) ?
C107 K10 C105 . . 45.6(2) ?
C109 K10 C105 . . 45.2(2) ?
C106 K10 C105 . . 25.7(2) ?
C104 K10 C105 . . 25.3(2) ?
O4 K10 C111 . . 110.5(3) ?
O9 K10 C111 . . 73.8(2) ?
C108 K10 C111 . . 56.0(3) ?
C107 K10 C111 . . 81.8(3) ?
C109 K10 C111 . . 44.5(3) ?
C106 K10 C111 . . 96.9(3) ?
C104 K10 C111 . . 64.3(3) ?
C105 K10 C111 . . 88.3(3) ?
O4 K10 K6 . . 49.92(13) ?
O9 K10 K6 . . 50.18(15) ?
C108 K10 K6 . . 140.94(17) ?
C107 K10 K6 . . 131.77(19) ?
C109 K10 K6 . . 119.53(17) ?
C106 K10 K6 . . 105.88(19) ?
C104 K10 K6 . . 95.66(14) ?
C105 K10 K6 . . 90.07(16) ?
C111 K10 K6 . . 121.2(2) ?
O4 K10 C31 . . 56.0(2) ?
O9 K10 C31 . . 135.3(2) ?
C108 K10 C31 . . 122.1(2) ?
C107 K10 C31 . . 110.6(2) ?
C109 K10 C31 . . 146.9(2) ?
C106 K10 C31 . . 119.2(3) ?
C104 K10 C31 . . 164.1(3) ?
C105 K10 C31 . . 142.1(3) ?
C111 K10 C31 . . 120.9(3) ?
K6 K10 C31 . . 93.54(17) ?
O4 K10 K7 . . 46.17(17) ?
O9 K10 K7 . . 46.19(15) ?
C108 K10 K7 . . 124.4(2) ?
C107 K10 K7 . . 148.8(2) ?
C109 K10 K7 . . 102.30(19) ?
C106 K10 K7 . . 143.61(18) ?
C104 K10 K7 . . 99.98(17) ?
C105 K10 K7 . . 117.97(17) ?
C111 K10 K7 . . 70.3(2) ?
K6 K10 K7 . . 59.28(6) ?
C31 K10 K7 . . 95.9(2) ?
C1 O1 K6 . . 154.2(5) ?
C1 O1 K5 . . 108.8(4) ?
K6 O1 K5 . . 96.9(2) ?
C1 O1 K9 . . 96.9(5) ?
K6 O1 K9 . . 82.71(17) ?
K5 O1 K9 . . 84.53(19) ?
C1 O1 K2 . . 65.2(4) ?
K6 O1 K2 . . 89.60(18) ?
K5 O1 K2 . . 161.1(3) ?
K9 O1 K2 . . 78.65(16) ?
C1 O2 K1 . . 122.0(5) ?
C1 O2 K2 . . 77.6(4) ?
K1 O2 K2 . . 160.3(3) ?
C1 O2 K9 . . 97.6(4) ?
K1 O2 K9 . . 90.4(2) ?
K2 O2 K9 . . 83.98(16) ?
C24 O3 K2 . . 131.3(5) ?
C24 O3 K3 . . 85.7(4) ?
K2 O3 K3 . . 124.3(2) ?
C24 O3 K9 . . 140.5(5) ?
K2 O3 K9 . . 81.89(15) ?
K3 O3 K9 . . 90.88(19) ?
C24 O3 K6 . . 86.5(4) ?
K2 O3 K6 . . 86.75(16) ?
K3 O3 K6 . . 143.3(2) ?
K9 O3 K6 . . 73.13(13) ?
C24 O3 K7 . . 73.7(4) ?
K2 O3 K7 . . 144.2(2) ?
K3 O3 K7 . . 75.89(15) ?
K9 O3 K7 . . 67.39(13) ?
K6 O3 K7 . . 67.50(13) ?
C24 O4 K10 . . 164.6(6) ?
C24 O4 K7 . . 105.9(6) ?
K10 O4 K7 . . 89.4(2) ?
C24 O4 K6 . . 99.0(4) ?
K10 O4 K6 . . 84.63(18) ?
K7 O4 K6 . . 83.21(18) ?
C47 O5 K3 . . 140.7(5) ?
C47 O5 K4 . . 73.7(4) ?
K3 O5 K4 . . 143.1(2) ?
C47 O5 K9 . . 106.9(4) ?
K3 O5 K9 . . 96.14(19) ?
K4 O5 K9 . . 79.40(14) ?
C47 O5 K7 . . 72.3(4) ?
K3 O5 K7 . . 85.18(18) ?
K4 O5 K7 . . 126.80(19) ?
K9 O5 K7 . . 73.03(14) ?
C47 O6 K8 . . 170.3(5) ?
C47 O6 K7 . . 88.7(5) ?
K8 O6 K7 . . 98.0(2) ?
C47 O6 K4 . . 64.7(4) ?
K8 O6 K4 . . 105.7(2) ?
K7 O6 K4 . . 134.1(2) ?
C47 O6 K9 . . 94.0(5) ?
K8 O6 K9 . . 81.12(17) ?
K7 O6 K9 . . 74.02(17) ?
K4 O6 K9 . . 71.59(14) ?
C70 O7 K4 . . 119.5(5) ?
C70 O7 K9 . . 106.9(5) ?
K4 O7 K9 . . 89.09(17) ?
C70 O7 K1 . . 86.5(4) ?
K4 O7 K1 . . 151.9(2) ?
K9 O7 K1 . . 93.3(2) ?
C70 O8 K5 . . 142.4(5) ?
C70 O8 K8 . . 121.1(5) ?
K5 O8 K8 . . 93.40(19) ?
C70 O8 K9 . . 88.0(4) ?
K5 O8 K9 . . 81.97(17) ?
K8 O8 K9 . . 82.18(15) ?
C93 O9 K10 . . 148.3(6) ?
C93 O9 K7 . . 121.5(5) ?
K10 O9 K7 . . 88.79(18) ?
C93 O9 K6 . . 90.5(4) ?
K10 O9 K6 . . 83.8(2) ?
K7 O9 K6 . . 82.91(17) ?
C93 O10 K5 . . 158.4(6) ?
C93 O10 K8 . . 106.5(5) ?
K5 O10 K8 . . 90.62(19) ?
C93 O10 K6 . . 89.2(5) ?
K5 O10 K6 . . 89.92(19) ?
K8 O10 K6 . . 129.2(2) ?
C12 N1 C2 . . 120.2(7) ?
C12 N1 C5 . . 123.7(7) ?
C2 N1 C5 . . 108.9(7) ?
C35 N2 C25 . . 119.8(7) ?
C35 N2 C28 . . 117.5(7) ?
C25 N2 C28 . . 107.7(6) ?
C48 N3 C58 . . 122.4(8) ?
C48 N3 C51 . . 110.0(7) ?
C58 N3 C51 . . 121.8(7) ?
C81 N4 C71 . . 118.9(6) ?
C81 N4 C74 . . 122.6(7) ?
C71 N4 C74 . . 109.9(6) ?
C104 N5 C94 . . 123.6(6) ?
C104 N5 C97 . . 123.1(6) ?
C94 N5 C97 . . 109.8(6) ?
O2 C1 O1 . . 118.1(7) ?
O2 C1 C2 . . 122.2(7) ?
O1 C1 C2 . . 119.6(8) ?
C1 C2 N1 . . 122.2(8) ?
C1 C2 C3 . . 126.3(7) ?
N1 C2 C3 . . 110.6(8) ?
C2 C3 C4 . . 101.4(7) ?
C2 C3 C10 . . 110.1(7) ?
C4 C3 C10 . . 110.8(8) ?
C2 C3 C8 . . 111.3(8) ?
C4 C3 C8 . . 114.6(8) ?
C10 C3 C8 . . 108.4(8) ?
C5 C4 C3 . . 107.8(8) ?
C5 C4 H4A . . 110.2 ?
C3 C4 H4A . . 110.2 ?
C5 C4 H4B . . 110.2 ?
C3 C4 H4B . . 110.2 ?
H4A C4 H4B . . 108.5 ?
N1 C5 C7 . . 113.6(8) ?
N1 C5 C4 . . 103.0(7) ?
C7 C5 C4 . . 111.6(8) ?
N1 C5 C6 . . 110.7(7) ?
C7 C5 C6 . . 106.7(8) ?
C4 C5 C6 . . 111.2(8) ?
C5 C6 H6A . . 109.5 ?
C5 C6 H6B . . 109.5 ?
H6A C6 H6B . . 109.5 ?
C5 C6 H6C . . 109.5 ?
H6A C6 H6C . . 109.5 ?
H6B C6 H6C . . 109.5 ?
C5 C7 H7A . . 109.5 ?
C5 C7 H7B . . 109.5 ?
H7A C7 H7B . . 109.5 ?
C5 C7 H7C . . 109.5 ?
H7A C7 H7C . . 109.5 ?
H7B C7 H7C . . 109.5 ?
C9 C8 C3 . . 118.5(10) ?
C9 C8 H8A . . 107.7 ?
C3 C8 H8A . . 107.7 ?
C9 C8 H8B . . 107.7 ?
C3 C8 H8B . . 107.7 ?
H8A C8 H8B . . 107.1 ?
C8 C9 H9A . . 109.5 ?
C8 C9 H9B . . 109.5 ?
H9A C9 H9B . . 109.5 ?
C8 C9 H9C . . 109.5 ?
H9A C9 H9C . . 109.5 ?
H9B C9 H9C . . 109.5 ?
C11 C10 C3 . . 117.3(9) ?
C11 C10 H10A . . 108.0 ?
C3 C10 H10A . . 108.0 ?
C11 C10 H10B . . 108.0 ?
C3 C10 H10B . . 108.0 ?
H10A C10 H10B . . 107.2 ?
C10 C11 H11A . . 109.5 ?
C10 C11 H11B . . 109.5 ?
H11A C11 H11B . . 109.5 ?
C10 C11 H11C . . 109.5 ?
H11A C11 H11C . . 109.5 ?
H11B C11 H11C . . 109.5 ?
C17 C12 C13 . . 118.9(8) ?
C17 C12 N1 . . 117.9(7) ?
C13 C12 N1 . . 123.2(7) ?
C17 C12 K1 . . 77.5(5) ?
C13 C12 K1 . . 78.1(5) ?
N1 C12 K1 . . 113.3(5) ?
C14 C13 C12 . . 118.5(8) ?
C14 C13 C21 . . 119.0(8) ?
C12 C13 C21 . . 122.6(8) ?
C14 C13 K1 . . 75.3(5) ?
C12 C13 K1 . . 77.7(5) ?
C21 C13 K1 . . 118.1(6) ?
C15 C14 C13 . . 122.9(8) ?
C15 C14 K1 . . 77.6(5) ?
C13 C14 K1 . . 80.8(5) ?
C15 C14 H14 . . 118.6 ?
C13 C14 H14 . . 118.6 ?
K1 C14 H14 . . 113.1 ?
C14 C15 C16 . . 119.0(8) ?
C14 C15 K1 . . 78.8(5) ?
C16 C15 K1 . . 79.3(5) ?
C14 C15 H15 . . 120.5 ?
C16 C15 H15 . . 120.5 ?
K1 C15 H15 . . 111.9 ?
C17 C16 C15 . . 120.8(8) ?
C17 C16 K1 . . 79.5(5) ?
C15 C16 K1 . . 76.5(5) ?
C17 C16 H16 . . 119.6 ?
C15 C16 H16 . . 119.6 ?
K1 C16 H16 . . 114.9 ?
C16 C17 C12 . . 120.0(7) ?
C16 C17 C18 . . 118.6(7) ?
C12 C17 C18 . . 121.5(7) ?
C16 C17 K1 . . 76.7(5) ?
C12 C17 K1 . . 78.4(5) ?
C18 C17 K1 . . 113.8(5) ?
C17 C18 C20 . . 112.0(8) ?
C17 C18 C19 . . 111.1(7) ?
C20 C18 C19 . . 111.5(8) ?
C17 C18 H18 . . 107.3 ?
C20 C18 H18 . . 107.3 ?
C19 C18 H18 . . 107.3 ?
C18 C19 H19A . . 109.5 ?
C18 C19 H19B . . 109.5 ?
H19A C19 H19B . . 109.5 ?
C18 C19 H19C . . 109.5 ?
H19A C19 H19C . . 109.5 ?
H19B C19 H19C . . 109.5 ?
C18 C20 H20A . . 109.5 ?
C18 C20 H20B . . 109.5 ?
H20A C20 H20B . . 109.5 ?
C18 C20 H20C . . 109.5 ?
H20A C20 H20C . . 109.5 ?
H20B C20 H20C . . 109.5 ?
C13 C21 C23 . . 113.0(8) ?
C13 C21 C22 . . 112.5(9) ?
C23 C21 C22 . . 107.1(9) ?
C13 C21 H21 . . 108.0 ?
C23 C21 H21 . . 108.0 ?
C22 C21 H21 . . 108.0 ?
C21 C22 H22A . . 109.5 ?
C21 C22 H22B . . 109.5 ?
H22A C22 H22B . . 109.5 ?
C21 C22 H22C . . 109.5 ?
H22A C22 H22C . . 109.5 ?
H22B C22 H22C . . 109.5 ?
C21 C23 H23A . . 109.5 ?
C21 C23 H23B . . 109.5 ?
H23A C23 H23B . . 109.5 ?
C21 C23 H23C . . 109.5 ?
H23A C23 H23C . . 109.5 ?
H23B C23 H23C . . 109.5 ?
O4 C24 O3 . . 117.8(7) ?
O4 C24 C25 . . 119.2(7) ?
O3 C24 C25 . . 123.0(7) ?
C24 C25 N2 . . 123.1(7) ?
C24 C25 C26 . . 124.8(7) ?
N2 C25 C26 . . 111.9(6) ?
C33 C26 C25 . . 110.9(8) ?
C33 C26 C27 . . 116.0(8) ?
C25 C26 C27 . . 99.8(7) ?
C33 C26 C31 . . 106.7(7) ?
C25 C26 C31 . . 111.4(7) ?
C27 C26 C31 . . 112.1(8) ?
C28 C27 C26 . . 109.2(8) ?
C28 C27 H27A . . 109.8 ?
C26 C27 H27A . . 109.8 ?
C28 C27 H27B . . 109.8 ?
C26 C27 H27B . . 109.8 ?
H27A C27 H27B . . 108.3 ?
C29 C28 N2 . . 108.9(9) ?
C29 C28 C30 . . 110.8(10) ?
N2 C28 C30 . . 112.4(8) ?
C29 C28 C27 . . 111.8(9) ?
N2 C28 C27 . . 102.6(7) ?
C30 C28 C27 . . 110.1(10) ?
C28 C29 H29A . . 109.5 ?
C28 C29 H29B . . 109.5 ?
H29A C29 H29B . . 109.5 ?
C28 C29 H29C . . 109.5 ?
H29A C29 H29C . . 109.5 ?
H29B C29 H29C . . 109.5 ?
C28 C30 H30A . . 109.5 ?
C28 C30 H30B . . 109.5 ?
H30A C30 H30B . . 109.5 ?
C28 C30 H30C . . 109.5 ?
H30A C30 H30C . . 109.5 ?
H30B C30 H30C . . 109.5 ?
C32 C31 C26 . . 116.4(8) ?
C32 C31 H31A . . 108.2 ?
C26 C31 H31A . . 108.2 ?
C32 C31 H31B . . 108.2 ?
C26 C31 H31B . . 108.2 ?
H31A C31 H31B . . 107.3 ?
C31 C32 H32A . . 109.5 ?
C31 C32 H32B . . 109.5 ?
H32A C32 H32B . . 109.5 ?
C31 C32 H32C . . 109.5 ?
H32A C32 H32C . . 109.5 ?
H32B C32 H32C . . 109.5 ?
C26 C33 C34 . . 117.9(10) ?
C26 C33 H33A . . 107.8 ?
C34 C33 H33A . . 107.8 ?
C26 C33 H33B . . 107.8 ?
C34 C33 H33B . . 107.8 ?
H33A C33 H33B . . 107.2 ?
C33 C34 H34A . . 109.5 ?
C33 C34 H34B . . 109.5 ?
H34A C34 H34B . . 109.5 ?
C33 C34 H34C . . 109.5 ?
H34A C34 H34C . . 109.5 ?
H34B C34 H34C . . 109.5 ?
C36 C35 C40 . . 117.8(8) ?
C36 C35 N2 . . 124.4(8) ?
C40 C35 N2 . . 117.8(9) ?
C36 C35 K2 . . 77.4(5) ?
C40 C35 K2 . . 76.2(4) ?
N2 C35 K2 . . 116.8(5) ?
C35 C36 C37 . . 120.0(8) ?
C35 C36 C44 . . 122.8(8) ?
C37 C36 C44 . . 117.2(9) ?
C35 C36 K2 . . 77.3(5) ?
C37 C36 K2 . . 74.9(5) ?
C44 C36 K2 . . 118.2(5) ?
C38 C37 C36 . . 121.3(10) ?
C38 C37 K2 . . 78.9(5) ?
C36 C37 K2 . . 79.5(5) ?
C38 C37 H37 . . 119.4 ?
C36 C37 H37 . . 119.4 ?
K2 C37 H37 . . 112.5 ?
C39 C38 C37 . . 118.5(9) ?
C39 C38 K2 . . 77.7(5) ?
C37 C38 K2 . . 75.7(5) ?
C39 C38 H38 . . 120.8 ?
C37 C38 H38 . . 120.8 ?
K2 C38 H38 . . 116.8 ?
C38 C39 C40 . . 122.1(9) ?
C38 C39 K2 . . 77.7(5) ?
C40 C39 K2 . . 77.0(4) ?
C38 C39 H39 . . 118.9 ?
C40 C39 H39 . . 118.9 ?
K2 C39 H39 . . 116.9 ?
C39 C40 C35 . . 120.1(10) ?
C39 C40 C41 . . 117.2(8) ?
C35 C40 C41 . . 122.5(9) ?
C39 C40 K2 . . 77.5(5) ?
C35 C40 K2 . . 78.1(4) ?
C41 C40 K2 . . 111.3(6) ?
C43 C41 C40 . . 113.2(10) ?
C43 C41 C42 . . 111.5(9) ?
C40 C41 C42 . . 110.3(7) ?
C43 C41 K3 . . 138.3(8) ?
C40 C41 K3 . . 104.6(5) ?
C42 C41 K3 . . 68.7(5) ?
C43 C41 H41 . . 107.2 ?
C40 C41 H41 . . 107.2 ?
C42 C41 H41 . . 107.2 ?
K3 C41 H41 . . 42.4 ?
C41 C42 H42B . . 109.5 ?
C41 C42 H42C . . 109.5 ?
H42B C42 H42C . . 109.5 ?
C41 C42 H42A . . 109.5 ?
H42B C42 H42A . . 109.5 ?
H42C C42 H42A . . 109.5 ?
C41 C43 H43A . . 109.5 ?
C41 C43 H43B . . 109.5 ?
H43A C43 H43B . . 109.5 ?
C41 C43 H43C . . 109.5 ?
H43A C43 H43C . . 109.5 ?
H43B C43 H43C . . 109.5 ?
C36 C44 C46 . . 111.8(8) ?
C36 C44 C45 . . 109.9(7) ?
C46 C44 C45 . . 111.0(9) ?
C36 C44 H44 . . 108.0 ?
C46 C44 H44 . . 108.0 ?
C45 C44 H44 . . 108.0 ?
C44 C45 H45A . . 109.5 ?
C44 C45 H45B . . 109.5 ?
H45A C45 H45B . . 109.5 ?
C44 C45 H45C . . 109.5 ?
H45A C45 H45C . . 109.5 ?
H45B C45 H45C . . 109.5 ?
C44 C46 H46A . . 109.5 ?
C44 C46 H46B . . 109.5 ?
H46A C46 H46B . . 109.5 ?
C44 C46 H46C . . 109.5 ?
H46A C46 H46C . . 109.5 ?
H46B C46 H46C . . 109.5 ?
O6 C47 O5 . . 115.2(7) ?
O6 C47 C48 . . 123.6(8) ?
O5 C47 C48 . . 121.2(7) ?
C47 C48 N3 . . 121.6(7) ?
C47 C48 C49 . . 127.8(8) ?
N3 C48 C49 . . 109.0(8) ?
C50 C49 C54 . . 111.1(8) ?
C50 C49 C48 . . 101.7(7) ?
C54 C49 C48 . . 111.1(7) ?
C50 C49 C56 . . 107.6(8) ?
C54 C49 C56 . . 109.1(8) ?
C48 C49 C56 . . 116.0(8) ?
C49 C50 C51 . . 107.0(7) ?
C49 C50 H50A . . 110.3 ?
C51 C50 H50A . . 110.3 ?
C49 C50 H50B . . 110.3 ?
C51 C50 H50B . . 110.3 ?
H50A C50 H50B . . 108.6 ?
N3 C51 C52 . . 114.3(8) ?
N3 C51 C53 . . 113.1(7) ?
C52 C51 C53 . . 107.4(9) ?
N3 C51 C50 . . 102.4(8) ?
C52 C51 C50 . . 110.2(8) ?
C53 C51 C50 . . 109.4(8) ?
C51 C52 H52A . . 109.5 ?
C51 C52 H52B . . 109.5 ?
H52A C52 H52B . . 109.5 ?
C51 C52 H52C . . 109.5 ?
H52A C52 H52C . . 109.5 ?
H52B C52 H52C . . 109.5 ?
C51 C53 H53A . . 109.5 ?
C51 C53 H53B . . 109.5 ?
H53A C53 H53B . . 109.5 ?
C51 C53 H53C . . 109.5 ?
H53A C53 H53C . . 109.5 ?
H53B C53 H53C . . 109.5 ?
C49 C54 C55 . . 115.9(8) ?
C49 C54 H54A . . 108.3 ?
C55 C54 H54A . . 108.3 ?
C49 C54 H54B . . 108.3 ?
C55 C54 H54B . . 108.3 ?
H54A C54 H54B . . 107.4 ?
C54 C55 H55C . . 109.5 ?
C54 C55 H55B . . 109.5 ?
H55C C55 H55B . . 109.5 ?
C54 C55 H55A . . 109.5 ?
H55C C55 H55A . . 109.5 ?
H55B C55 H55A . . 109.5 ?
C57 C56 C49 . . 116.8(9) ?
C57 C56 H56A . . 108.1 ?
C49 C56 H56A . . 108.1 ?
C57 C56 H56B . . 108.1 ?
C49 C56 H56B . . 108.1 ?
H56A C56 H56B . . 107.3 ?
C56 C57 H57A . . 109.5 ?
C56 C57 H57B . . 109.5 ?
H57A C57 H57B . . 109.5 ?
C56 C57 H57C . . 109.5 ?
H57A C57 H57C . . 109.5 ?
H57B C57 H57C . . 109.5 ?
C59 C58 C63 . . 119.8(9) ?
C59 C58 N3 . . 118.8(8) ?
C63 C58 N3 . . 121.4(8) ?
C59 C58 K3 . . 78.2(5) ?
C63 C58 K3 . . 76.2(5) ?
N3 C58 K3 . . 115.9(5) ?
C58 C59 C60 . . 120.0(9) ?
C58 C59 C67 . . 122.3(9) ?
C60 C59 C67 . . 117.7(9) ?
C58 C59 K3 . . 78.0(6) ?
C60 C59 K3 . . 76.1(6) ?
C67 C59 K3 . . 114.9(6) ?
C61 C60 C59 . . 120.0(9) ?
C61 C60 K3 . . 75.2(6) ?
C59 C60 K3 . . 79.8(5) ?
C61 C60 H60 . . 120.0 ?
C59 C60 H60 . . 120.0 ?
K3 C60 H60 . . 115.6 ?
C60 C61 C62 . . 120.1(10) ?
C60 C61 K3 . . 81.1(5) ?
C62 C61 K3 . . 78.0(5) ?
C60 C61 H61 . . 120.0 ?
C62 C61 H61 . . 120.0 ?
K3 C61 H61 . . 111.4 ?
C61 C62 C63 . . 122.3(10) ?
C61 C62 K3 . . 77.9(5) ?
C63 C62 K3 . . 80.6(5) ?
C61 C62 H62 . . 118.8 ?
C63 C62 H62 . . 118.8 ?
K3 C62 H62 . . 112.8 ?
C62 C63 C58 . . 117.9(9) ?
C62 C63 C64 . . 120.1(9) ?
C58 C63 C64 . . 121.8(9) ?
C62 C63 K3 . . 75.1(5) ?
C58 C63 K3 . . 79.7(5) ?
C64 C63 K3 . . 119.4(7) ?
C63 C64 C66 . . 112.6(9) ?
C63 C64 C65 . . 111.1(10) ?
C66 C64 C65 . . 109.6(9) ?
C63 C64 H64 . . 107.8 ?
C66 C64 H64 . . 107.8 ?
C65 C64 H64 . . 107.8 ?
C64 C65 H65A . . 109.5 ?
C64 C65 H65B . . 109.5 ?
H65A C65 H65B . . 109.5 ?
C64 C65 H65C . . 109.5 ?
H65A C65 H65C . . 109.5 ?
H65B C65 H65C . . 109.5 ?
C64 C66 H66A . . 109.5 ?
C64 C66 H66B . . 109.5 ?
H66A C66 H66B . . 109.5 ?
C64 C66 H66C . . 109.5 ?
H66A C66 H66C . . 109.5 ?
H66B C66 H66C . . 109.5 ?
C59 C67 C69 . . 111.8(9) ?
C59 C67 C68 . . 111.2(9) ?
C69 C67 C68 . . 109.5(9) ?
C59 C67 H67 . . 108.1 ?
C69 C67 H67 . . 108.1 ?
C68 C67 H67 . . 108.1 ?
C67 C68 H68A . . 109.5 ?
C67 C68 H68B . . 109.5 ?
H68A C68 H68B . . 109.5 ?
C67 C68 H68C . . 109.5 ?
H68A C68 H68C . . 109.5 ?
H68B C68 H68C . . 109.5 ?
C67 C69 H69A . . 109.5 ?
C67 C69 H69B . . 109.5 ?
H69A C69 H69B . . 109.5 ?
C67 C69 H69C . . 109.5 ?
H69A C69 H69C . . 109.5 ?
H69B C69 H69C . . 109.5 ?
O7 C70 O8 . . 117.8(7) ?
O7 C70 C71 . . 119.1(7) ?
O8 C70 C71 . . 123.0(7) ?
C70 C71 N4 . . 118.7(6) ?
C70 C71 C72 . . 129.7(7) ?
N4 C71 C72 . . 110.0(6) ?
C77 C72 C71 . . 109.4(7) ?
C77 C72 C73 . . 111.6(7) ?
C71 C72 C73 . . 101.2(6) ?
C77 C72 C79 . . 110.3(7) ?
C71 C72 C79 . . 117.5(7) ?
C73 C72 C79 . . 106.4(7) ?
C74 C73 C72 . . 108.7(6) ?
C74 C73 H73A . . 109.9 ?
C72 C73 H73A . . 109.9 ?
C74 C73 H73B . . 109.9 ?
C72 C73 H73B . . 109.9 ?
H73A C73 H73B . . 108.3 ?
N4 C74 C75 . . 111.6(7) ?
N4 C74 C76 . . 112.4(7) ?
C75 C74 C76 . . 108.0(7) ?
N4 C74 C73 . . 102.8(6) ?
C75 C74 C73 . . 111.4(7) ?
C76 C74 C73 . . 110.7(7) ?
C74 C75 H75A . . 109.5 ?
C74 C75 H75B . . 109.5 ?
H75A C75 H75B . . 109.5 ?
C74 C75 H75C . . 109.5 ?
H75A C75 H75C . . 109.5 ?
H75B C75 H75C . . 109.5 ?
C74 C76 H76A . . 109.5 ?
C74 C76 H76B . . 109.5 ?
H76A C76 H76B . . 109.5 ?
C74 C76 H76C . . 109.5 ?
H76A C76 H76C . . 109.5 ?
H76B C76 H76C . . 109.5 ?
C72 C77 C78 . . 117.0(8) ?
C72 C77 H77A . . 108.1 ?
C78 C77 H77A . . 108.1 ?
C72 C77 H77B . . 108.1 ?
C78 C77 H77B . . 108.1 ?
H77A C77 H77B . . 107.3 ?
C77 C78 H78A . . 109.5 ?
C77 C78 H78B . . 109.5 ?
H78A C78 H78B . . 109.5 ?
C77 C78 H78C . . 109.5 ?
H78A C78 H78C . . 109.5 ?
H78B C78 H78C . . 109.5 ?
C80 C79 C72 . . 116.0(8) ?
C80 C79 H79A . . 108.3 ?
C72 C79 H79A . . 108.3 ?
C80 C79 H79B . . 108.3 ?
C72 C79 H79B . . 108.3 ?
H79A C79 H79B . . 107.4 ?
C79 C80 H80A . . 109.5 ?
C79 C80 H80B . . 109.5 ?
H80A C80 H80B . . 109.5 ?
C79 C80 H80C . . 109.5 ?
H80A C80 H80C . . 109.5 ?
H80B C80 H80C . . 109.5 ?
C86 C81 N4 . . 118.7(7) ?
C86 C81 C82 . . 118.5(7) ?
N4 C81 C82 . . 122.7(7) ?
C86 C81 K4 . . 77.5(4) ?
N4 C81 K4 . . 116.0(5) ?
C82 C81 K4 . . 74.6(4) ?
C83 C82 C81 . . 119.3(7) ?
C83 C82 C90 . . 118.4(7) ?
C81 C82 C90 . . 122.3(8) ?
C83 C82 K4 . . 74.0(5) ?
C81 C82 K4 . . 79.9(5) ?
C90 C82 K4 . . 117.3(5) ?
C84 C83 C82 . . 122.1(8) ?
C84 C83 K4 . . 78.2(5) ?
C82 C83 K4 . . 80.3(5) ?
C84 C83 H83 . . 118.9 ?
C82 C83 H83 . . 118.9 ?
K4 C83 H83 . . 112.7 ?
C83 C84 C85 . . 119.3(8) ?
C83 C84 K4 . . 76.7(5) ?
C85 C84 K4 . . 80.5(5) ?
C83 C84 H84 . . 120.4 ?
C85 C84 H84 . . 120.4 ?
K4 C84 H84 . . 113.1 ?
C84 C85 C86 . . 121.3(8) ?
C84 C85 K4 . . 74.2(5) ?
C86 C85 K4 . . 79.5(5) ?
C84 C85 H85 . . 119.4 ?
C86 C85 H85 . . 119.4 ?
K4 C85 H85 . . 117.6 ?
C85 C86 C81 . . 119.5(7) ?
C85 C86 C87 . . 118.4(7) ?
C81 C86 C87 . . 122.0(7) ?
C85 C86 K4 . . 75.4(5) ?
C81 C86 K4 . . 77.4(4) ?
C87 C86 K4 . . 115.1(5) ?
C88 C87 C86 . . 111.8(7) ?
C88 C87 C89 . . 110.4(7) ?
C86 C87 C89 . . 111.3(7) ?
C88 C87 K1 . . 132.8(5) ?
C86 C87 K1 . . 109.7(5) ?
C89 C87 K1 . . 73.2(5) ?
C88 C87 H87 . . 107.7 ?
C86 C87 H87 . . 107.7 ?
C89 C87 H87 . . 107.7 ?
K1 C87 H87 . . 36.7 ?
C87 C88 H88A . . 109.5 ?
C87 C88 H88B . . 109.5 ?
H88A C88 H88B . . 109.5 ?
C87 C88 H88C . . 109.5 ?
H88A C88 H88C . . 109.5 ?
H88B C88 H88C . . 109.5 ?
C87 C89 H89C . . 109.5 ?
C87 C89 H89A . . 109.5 ?
H89C C89 H89A . . 109.5 ?
C87 C89 H89B . . 109.5 ?
H89C C89 H89B . . 109.5 ?
H89A C89 H89B . . 109.5 ?
C82 C90 C91 . . 110.9(7) ?
C82 C90 C92 . . 113.4(8) ?
C91 C90 C92 . . 110.5(8) ?
C82 C90 H90 . . 107.3 ?
C91 C90 H90 . . 107.3 ?
C92 C90 H90 . . 107.3 ?
C90 C91 H91A . . 109.5 ?
C90 C91 H91B . . 109.5 ?
H91A C91 H91B . . 109.5 ?
C90 C91 H91C . . 109.5 ?
H91A C91 H91C . . 109.5 ?
H91B C91 H91C . . 109.5 ?
C90 C92 H92A . . 109.5 ?
C90 C92 H92B . . 109.5 ?
H92A C92 H92B . . 109.5 ?
C90 C92 H92C . . 109.5 ?
H92A C92 H92C . . 109.5 ?
H92B C92 H92C . . 109.5 ?
O10 C93 O9 . . 115.8(7) ?
O10 C93 C94 . . 123.8(7) ?
O9 C93 C94 . . 120.0(7) ?
C93 C94 N5 . . 119.5(6) ?
C93 C94 C95 . . 129.8(7) ?
N5 C94 C95 . . 108.7(6) ?
C94 C95 C96 . . 102.1(6) ?
C94 C95 C102 . . 110.5(7) ?
C96 C95 C102 . . 112.6(7) ?
C94 C95 C100 . . 115.9(7) ?
C96 C95 C100 . . 106.6(7) ?
C102 C95 C100 . . 109.1(7) ?
C97 C96 C95 . . 108.2(6) ?
C97 C96 H96A . . 110.1 ?
C95 C96 H96A . . 110.1 ?
C97 C96 H96B . . 110.1 ?
C95 C96 H96B . . 110.1 ?
H96A C96 H96B . . 108.4 ?
N5 C97 C98 . . 112.9(7) ?
N5 C97 C99 . . 112.3(7) ?
C98 C97 C99 . . 110.3(8) ?
N5 C97 C96 . . 101.1(6) ?
C98 C97 C96 . . 110.1(7) ?
C99 C97 C96 . . 109.8(7) ?
C97 C98 H98A . . 109.5 ?
C97 C98 H98B . . 109.5 ?
H98A C98 H98B . . 109.5 ?
C97 C98 H98C . . 109.5 ?
H98A C98 H98C . . 109.5 ?
H98B C98 H98C . . 109.5 ?
C97 C99 H99A . . 109.5 ?
C97 C99 H99B . . 109.5 ?
H99A C99 H99B . . 109.5 ?
C97 C99 H99C . . 109.5 ?
H99A C99 H99C . . 109.5 ?
H99B C99 H99C . . 109.5 ?
C101 C100 C95 . . 117.8(8) ?
C101 C100 H10C . . 107.8 ?
C95 C100 H10C . . 107.8 ?
C101 C100 H10D . . 107.8 ?
C95 C100 H10D . . 107.8 ?
H10C C100 H10D . . 107.2 ?
C100 C101 H10E . . 109.5 ?
C100 C101 H10F . . 109.5 ?
H10E C101 H10F . . 109.5 ?
C100 C101 H10G . . 109.5 ?
H10E C101 H10G . . 109.5 ?
H10F C101 H10G . . 109.5 ?
C103 C102 C95 . . 115.8(7) ?
C103 C102 H10I . . 108.3 ?
C95 C102 H10I . . 108.3 ?
C103 C102 H10H . . 108.3 ?
C95 C102 H10H . . 108.3 ?
H10I C102 H10H . . 107.4 ?
C102 C103 H10J . . 109.5 ?
C102 C103 H10K . . 109.5 ?
H10J C103 H10K . . 109.5 ?
C102 C103 H10L . . 109.5 ?
H10J C103 H10L . . 109.5 ?
H10K C103 H10L . . 109.5 ?
C105 C104 N5 . . 122.2(7) ?
C105 C104 C109 . . 117.5(8) ?
N5 C104 C109 . . 120.3(8) ?
C105 C104 K10 . . 77.5(5) ?
N5 C104 K10 . . 119.6(5) ?
C109 C104 K10 . . 72.4(4) ?
C104 C105 C106 . . 120.8(8) ?
C104 C105 C113 . . 122.0(8) ?
C106 C105 C113 . . 117.1(9) ?
C104 C105 K10 . . 77.2(4) ?
C106 C105 K10 . . 73.5(5) ?
C113 C105 K10 . . 124.4(6) ?
C107 C106 C105 . . 121.4(9) ?
C107 C106 K10 . . 75.9(5) ?
C105 C106 K10 . . 80.8(5) ?
C107 C106 H106 . . 119.3 ?
C105 C106 H106 . . 119.3 ?
K10 C106 H106 . . 114.4 ?
C108 C107 C106 . . 118.3(8) ?
C108 C107 K10 . . 76.5(5) ?
C106 C107 K10 . . 78.2(5) ?
C108 C107 H107 . . 120.9 ?
C106 C107 H107 . . 120.9 ?
K10 C107 H107 . . 115.2 ?
C107 C108 C109 . . 122.2(8) ?
C107 C108 K10 . . 77.7(5) ?
C109 C108 K10 . . 77.4(5) ?
C107 C108 H108 . . 118.9 ?
C109 C108 H108 . . 118.9 ?
K10 C108 H108 . . 116.6 ?
C108 C109 C104 . . 119.6(9) ?
C108 C109 C110 . . 118.0(8) ?
C104 C109 C110 . . 122.2(8) ?
C108 C109 K10 . . 76.1(5) ?
C104 C109 K10 . . 81.5(5) ?
C110 C109 K10 . . 108.5(6) ?
C109 C110 C111 . . 109.8(9) ?
C109 C110 C112 . . 112.4(10) ?
C111 C110 C112 . . 111.9(8) ?
C109 C110 H110 . . 107.5 ?
C111 C110 H110 . . 107.5 ?
C112 C110 H110 . . 107.5 ?
C110 C111 H11D . . 109.5 ?
C110 C111 H11F . . 109.5 ?
H11D C111 H11F . . 109.5 ?
C110 C111 H11E . . 109.5 ?
H11D C111 H11E . . 109.5 ?
H11F C111 H11E . . 109.5 ?
C110 C112 H11G . . 109.5 ?
C110 C112 H11H . . 109.5 ?
H11G C112 H11H . . 109.5 ?
C110 C112 H11I . . 109.5 ?
H11G C112 H11I . . 109.5 ?
H11H C112 H11I . . 109.5 ?
C114 C113 C115 . . 110.9(10) ?
C114 C113 C105 . . 115.2(10) ?
C115 C113 C105 . . 110.8(9) ?
C114 C113 H113 . . 106.4 ?
C115 C113 H113 . . 106.4 ?
C105 C113 H113 . . 106.4 ?
C113 C114 H11J . . 109.5 ?
C113 C114 H11K . . 109.5 ?
H11J C114 H11K . . 109.5 ?
C113 C114 H11L . . 109.5 ?
H11J C114 H11L . . 109.5 ?
H11K C114 H11L . . 109.5 ?
C113 C115 H11M . . 109.5 ?
C113 C115 H11N . . 109.5 ?
H11M C115 H11N . . 109.5 ?
C113 C115 H11O . . 109.5 ?
H11M C115 H11O . . 109.5 ?
H11N C115 H11O . . 109.5 ?

loop_
_geom_bond_atom_site_label_1
_geom_bond_atom_site_label_2
_geom_bond_site_symmetry_2
_geom_bond_distance
_geom_bond_publ_flag
K1 O2 . 2.512(6) ?
K1 O7 . 2.627(6) ?
K1 C70 . 2.867(7) ?
K1 C71 . 3.251(8) ?
K1 C15 . 3.320(8) ?
K1 C14 . 3.336(9) ?
K1 C16 . 3.356(8) ?
K1 C1 . 3.389(9) ?
K1 C17 . 3.390(8) ?
K1 C12 . 3.401(9) ?
K1 C13 . 3.405(9) ?
K1 C89 . 3.408(9) ?
K2 O3 . 2.602(6) ?
K2 O2 . 2.617(6) ?
K2 C1 . 2.661(7) ?
K2 O1 . 2.928(6) ?
K2 C37 . 3.128(9) ?
K2 C40 . 3.161(8) ?
K2 C39 . 3.167(8) ?
K2 C38 . 3.167(9) ?
K2 C35 . 3.185(8) ?
K2 C36 . 3.185(8) ?
K2 C2 . 3.318(8) ?
K2 K9 . 3.651(3) ?
K3 O5 . 2.531(6) ?
K3 O3 . 2.715(6) ?
K3 C24 . 2.935(9) ?
K3 C25 . 3.101(9) ?
K3 N2 . 3.174(8) ?
K3 C61 . 3.280(9) ?
K3 C62 . 3.281(9) ?
K3 C42 . 3.298(10) ?
K3 C63 . 3.350(10) ?
K3 C60 . 3.352(10) ?
K3 C58 . 3.395(9) ?
K3 C59 . 3.398(10) ?
K4 O7 . 2.524(6) ?
K4 C47 . 2.678(8) ?
K4 O5 . 2.727(6) ?
K4 O6 . 2.962(6) ?
K4 C83 . 3.116(9) ?
K4 C84 . 3.134(9) ?
K4 C82 . 3.195(8) ?
K4 C85 . 3.213(9) ?
K4 C48 . 3.244(8) ?
K4 C81 . 3.264(7) ?
K4 C86 . 3.264(8) ?
K4 C70 . 3.376(8) ?
K5 O8 . 2.491(7) ?
K5 O1 . 2.544(6) ?
K5 O10 . 2.578(6) ?
K5 C101 . 3.151(10) ?
K5 C1 . 3.234(7) ?
K5 K9 . 3.623(2) ?
K5 K8 . 3.735(3) ?
K5 K6 . 3.767(2) ?
K6 O1 . 2.491(6) ?
K6 O4 . 2.689(6) ?
K6 O9 . 2.703(7) ?
K6 O10 . 2.750(7) ?
K6 O3 . 2.964(6) ?
K6 C93 . 3.028(8) ?
K6 C24 . 3.176(8) ?
K6 K10 . 3.499(3) ?
K6 K7 . 3.500(3) ?
K6 K9 . 3.527(3) ?
K7 O6 . 2.569(7) ?
K7 O4 . 2.580(8) ?
K7 O9 . 2.581(6) ?
K7 C47 . 2.862(9) ?
K7 O5 . 2.971(6) ?
K7 C24 . 3.205(9) ?
K7 O3 . 3.314(6) ?
K7 C93 . 3.475(8) ?
K7 K9 . 3.491(3) ?
K7 K10 . 3.577(3) ?
K8 O6 . 2.486(6) ?
K8 O8 . 2.640(6) ?
K8 O10 . 2.674(7) ?
K8 C93 . 3.292(9) ?
K8 C55 3_666 3.447(10) ?
K8 C102 . 3.472(9) ?
K8 C70 . 3.513(7) ?
K8 K9 . 3.717(2) ?
K9 O7 . 2.598(6) ?
K9 O1 . 2.833(7) ?
K9 O2 . 2.836(6) ?
K9 O5 . 2.895(6) ?
K9 O3 . 2.955(6) ?
K9 O8 . 3.002(6) ?
K9 O6 . 3.174(6) ?
K9 C70 . 3.239(8) ?
K9 C1 . 3.275(9) ?
K9 C47 . 3.523(9) ?
K10 O4 . 2.505(6) ?
K10 O9 . 2.531(6) ?
K10 C108 . 3.066(8) ?
K10 C107 . 3.080(9) ?
K10 C109 . 3.082(8) ?
K10 C106 . 3.110(10) ?
K10 C104 . 3.198(7) ?
K10 C105 . 3.201(9) ?
K10 C111 . 3.415(13) ?
K10 C31 . 3.508(10) ?
O1 C1 . 1.337(9) ?
O2 C1 . 1.306(11) ?
O3 C24 . 1.335(10) ?
O4 C24 . 1.322(10) ?
O5 C47 . 1.333(10) ?
O6 C47 . 1.321(10) ?
O7 C70 . 1.320(9) ?
O8 C70 . 1.326(10) ?
O9 C93 . 1.342(10) ?
O10 C93 . 1.304(9) ?
N1 C12 . 1.429(11) ?
N1 C2 . 1.449(10) ?
N1 C5 . 1.457(12) ?
N2 C35 . 1.446(12) ?
N2 C25 . 1.486(10) ?
N2 C28 . 1.508(10) ?
N3 C48 . 1.446(12) ?
N3 C58 . 1.447(11) ?
N3 C51 . 1.454(13) ?
N4 C81 . 1.422(10) ?
N4 C71 . 1.457(10) ?
N4 C74 . 1.478(9) ?
N5 C104 . 1.416(10) ?
N5 C94 . 1.455(9) ?
N5 C97 . 1.482(9) ?
C1 C2 . 1.400(13) ?
C2 C3 . 1.527(13) ?
C3 C4 . 1.542(13) ?
C3 C10 . 1.549(13) ?
C3 C8 . 1.581(13) ?
C4 C5 . 1.540(13) ?
C4 H4A . 0.99 ?
C4 H4B . 0.99 ?
C5 C7 . 1.538(13) ?
C5 C6 . 1.552(14) ?
C6 H6A . 0.98 ?
C6 H6B . 0.98 ?
C6 H6C . 0.98 ?
C7 H7A . 0.98 ?
C7 H7B . 0.98 ?
C7 H7C . 0.98 ?
C8 C9 . 1.511(15) ?
C8 H8A . 0.99 ?
C8 H8B . 0.99 ?
C9 H9A . 0.98 ?
C9 H9B . 0.98 ?
C9 H9C . 0.98 ?
C10 C11 . 1.529(14) ?
C10 H10A . 0.99 ?
C10 H10B . 0.99 ?
C11 H11A . 0.98 ?
C11 H11B . 0.98 ?
C11 H11C . 0.98 ?
C12 C17 . 1.417(12) ?
C12 C13 . 1.425(12) ?
C13 C14 . 1.394(13) ?
C13 C21 . 1.488(13) ?
C14 C15 . 1.361(14) ?
C14 H14 . 0.95 ?
C15 C16 . 1.402(12) ?
C15 H15 . 0.95 ?
C16 C17 . 1.389(12) ?
C16 H16 . 0.95 ?
C17 C18 . 1.518(11) ?
C18 C20 . 1.520(13) ?
C18 C19 . 1.538(12) ?
C18 H18 . 1.0 ?
C19 H19A . 0.98 ?
C19 H19B . 0.98 ?
C19 H19C . 0.98 ?
C20 H20A . 0.98 ?
C20 H20B . 0.98 ?
C20 H20C . 0.98 ?
C21 C23 . 1.524(12) ?
C21 C22 . 1.527(15) ?
C21 H21 . 1.0 ?
C22 H22A . 0.98 ?
C22 H22B . 0.98 ?
C22 H22C . 0.98 ?
C23 H23A . 0.98 ?
C23 H23B . 0.98 ?
C23 H23C . 0.98 ?
C24 C25 . 1.378(11) ?
C25 C26 . 1.537(11) ?
C26 C33 . 1.505(15) ?
C26 C27 . 1.562(12) ?
C26 C31 . 1.603(14) ?
C27 C28 . 1.537(13) ?
C27 H27A . 0.99 ?
C27 H27B . 0.99 ?
C28 C29 . 1.501(18) ?
C28 C30 . 1.512(17) ?
C29 H29A . 0.98 ?
C29 H29B . 0.98 ?
C29 H29C . 0.98 ?
C30 H30A . 0.98 ?
C30 H30B . 0.98 ?
C30 H30C . 0.98 ?
C31 C32 . 1.511(16) ?
C31 H31A . 0.99 ?
C31 H31B . 0.99 ?
C32 H32A . 0.98 ?
C32 H32B . 0.98 ?
C32 H32C . 0.98 ?
C33 C34 . 1.526(11) ?
C33 H33A . 0.99 ?
C33 H33B . 0.99 ?
C34 H34A . 0.98 ?
C34 H34B . 0.98 ?
C34 H34C . 0.98 ?
C35 C36 . 1.396(13) ?
C35 C40 . 1.409(12) ?
C36 C37 . 1.400(13) ?
C36 C44 . 1.526(13) ?
C37 C38 . 1.388(14) ?
C37 H37 . 0.95 ?
C38 C39 . 1.351(15) ?
C38 H38 . 0.95 ?
C39 C40 . 1.395(14) ?
C39 H39 . 0.95 ?
C40 C41 . 1.528(15) ?
C41 C43 . 1.521(13) ?
C41 C42 . 1.538(15) ?
C41 H41 . 1.0 ?
C42 H42B . 0.98 ?
C42 H42C . 0.98 ?
C42 H42A . 0.98 ?
C43 H43A . 0.98 ?
C43 H43B . 0.98 ?
C43 H43C . 0.98 ?
C44 C46 . 1.533(14) ?
C44 C45 . 1.536(13) ?
C44 H44 . 1.0 ?
C45 H45A . 0.98 ?
C45 H45B . 0.98 ?
C45 H45C . 0.98 ?
C46 H46A . 0.98 ?
C46 H46B . 0.98 ?
C46 H46C . 0.98 ?
C47 C48 . 1.387(13) ?
C48 C49 . 1.555(12) ?
C49 C50 . 1.542(14) ?
C49 C54 . 1.545(12) ?
C49 C56 . 1.556(13) ?
C50 C51 . 1.553(14) ?
C50 H50A . 0.99 ?
C50 H50B . 0.99 ?
C51 C52 . 1.541(13) ?
C51 C53 . 1.542(14) ?
C52 H52A . 0.98 ?
C52 H52B . 0.98 ?
C52 H52C . 0.98 ?
C53 H53A . 0.98 ?
C53 H53B . 0.98 ?
C53 H53C . 0.98 ?
C54 C55 . 1.549(13) ?
C54 H54A . 0.99 ?
C54 H54B . 0.99 ?
C55 H55C . 0.98 ?
C55 H55B . 0.98 ?
C55 H55A . 0.98 ?
C56 C57 . 1.505(18) ?
C56 H56A . 0.99 ?
C56 H56B . 0.99 ?
C57 H57A . 0.98 ?
C57 H57B . 0.98 ?
C57 H57C . 0.98 ?
C58 C59 . 1.401(13) ?
C58 C63 . 1.409(13) ?
C59 C60 . 1.413(14) ?
C59 C67 . 1.499(15) ?
C60 C61 . 1.366(15) ?
C60 H60 . 0.95 ?
C61 C62 . 1.373(15) ?
C61 H61 . 0.95 ?
C62 C63 . 1.401(14) ?
C62 H62 . 0.95 ?
C63 C64 . 1.511(14) ?
C64 C66 . 1.528(13) ?
C64 C65 . 1.548(18) ?
C64 H64 . 1.0 ?
C65 H65A . 0.98 ?
C65 H65B . 0.98 ?
C65 H65C . 0.98 ?
C66 H66A . 0.98 ?
C66 H66B . 0.98 ?
C66 H66C . 0.98 ?
C67 C69 . 1.535(15) ?
C67 C68 . 1.541(13) ?
C67 H67 . 1.0 ?
C68 H68A . 0.98 ?
C68 H68B . 0.98 ?
C68 H68C . 0.98 ?
C69 H69A . 0.98 ?
C69 H69B . 0.98 ?
C69 H69C . 0.98 ?
C70 C71 . 1.390(11) ?
C71 C72 . 1.549(10) ?
C72 C77 . 1.527(13) ?
C72 C73 . 1.552(11) ?
C72 C79 . 1.569(11) ?
C73 C74 . 1.539(11) ?
C73 H73A . 0.99 ?
C73 H73B . 0.99 ?
C74 C75 . 1.530(12) ?
C74 C76 . 1.537(13) ?
C75 H75A . 0.98 ?
C75 H75B . 0.98 ?
C75 H75C . 0.98 ?
C76 H76A . 0.98 ?
C76 H76B . 0.98 ?
C76 H76C . 0.98 ?
C77 C78 . 1.539(10) ?
C77 H77A . 0.99 ?
C77 H77B . 0.99 ?
C78 H78A . 0.98 ?
C78 H78B . 0.98 ?
C78 H78C . 0.98 ?
C79 C80 . 1.527(12) ?
C79 H79A . 0.99 ?
C79 H79B . 0.99 ?
C80 H80A . 0.98 ?
C80 H80B . 0.98 ?
C80 H80C . 0.98 ?
C81 C86 . 1.417(11) ?
C81 C82 . 1.426(11) ?
C82 C83 . 1.406(12) ?
C82 C90 . 1.504(12) ?
C83 C84 . 1.362(13) ?
C83 H83 . 0.95 ?
C84 C85 . 1.394(13) ?
C84 H84 . 0.95 ?
C85 C86 . 1.406(12) ?
C85 H85 . 0.95 ?
C86 C87 . 1.519(11) ?
C87 C88 . 1.516(13) ?
C87 C89 . 1.522(12) ?
C87 H87 . 1.0 ?
C88 H88A . 0.98 ?
C88 H88B . 0.98 ?
C88 H88C . 0.98 ?
C89 H89C . 0.98 ?
C89 H89A . 0.98 ?
C89 H89B . 0.98 ?
C90 C91 . 1.524(12) ?
C90 C92 . 1.526(13) ?
C90 H90 . 1.0 ?
C91 H91A . 0.98 ?
C91 H91B . 0.98 ?
C91 H91C . 0.98 ?
C92 H92A . 0.98 ?
C92 H92B . 0.98 ?
C92 H92C . 0.98 ?
C93 C94 . 1.385(11) ?
C94 C95 . 1.537(10) ?
C95 C96 . 1.550(11) ?
C95 C102 . 1.551(12) ?
C95 C100 . 1.553(12) ?
C96 C97 . 1.538(11) ?
C96 H96A . 0.99 ?
C96 H96B . 0.99 ?
C97 C98 . 1.521(14) ?
C97 C99 . 1.535(12) ?
C98 H98A . 0.98 ?
C98 H98B . 0.98 ?
C98 H98C . 0.98 ?
C99 H99A . 0.98 ?
C99 H99B . 0.98 ?
C99 H99C . 0.98 ?
C100 C101 . 1.529(13) ?
C100 H10C . 0.99 ?
C100 H10D . 0.99 ?
C101 H10E . 0.98 ?
C101 H10F . 0.98 ?
C101 H10G . 0.98 ?
C102 C103 . 1.536(11) ?
C102 H10I . 0.99 ?
C102 H10H . 0.99 ?
C103 H10J . 0.98 ?
C103 H10K . 0.98 ?
C103 H10L . 0.98 ?
C104 C105 . 1.403(13) ?
C104 C109 . 1.424(12) ?
C105 C106 . 1.408(12) ?
C105 C113 . 1.515(12) ?
C106 C107 . 1.387(13) ?
C106 H106 . 0.95 ?
C107 C108 . 1.371(14) ?
C107 H107 . 0.95 ?
C108 C109 . 1.413(12) ?
C108 H108 . 0.95 ?
C109 C110 . 1.510(14) ?
C110 C111 . 1.520(16) ?
C110 C112 . 1.530(15) ?
C110 H110 . 1.0 ?
C111 H11D . 0.98 ?
C111 H11F . 0.98 ?
C111 H11E . 0.98 ?
C112 H11G . 0.98 ?
C112 H11H . 0.98 ?
C112 H11I . 0.98 ?
C113 C114 . 1.487(18) ?
C113 C115 . 1.502(19) ?
C113 H113 . 1.0 ?
C114 H11J . 0.98 ?
C114 H11K . 0.98 ?
C114 H11L . 0.98 ?
C115 H11M . 0.98 ?
C115 H11N . 0.98 ?
C115 H11O . 0.98 ?

loop_
_geom_torsion_atom_site_label_1
_geom_torsion_atom_site_label_2
_geom_torsion_atom_site_label_3
_geom_torsion_atom_site_label_4
_geom_torsion_site_symmetry_1
_geom_torsion_site_symmetry_2
_geom_torsion_site_symmetry_3
_geom_torsion_site_symmetry_4
_geom_torsion
_geom_torsion_publ_flag
K1 O2 C1 O1 . . . . -99.1(7) ?
K2 O2 C1 O1 . . . . 78.2(6) ?
K9 O2 C1 O1 . . . . -3.9(7) ?
K1 O2 C1 C2 . . . . 84.6(8) ?
K2 O2 C1 C2 . . . . -98.1(7) ?
K9 O2 C1 C2 . . . . 179.8(7) ?
K6 O1 C1 O2 . . . . -83.7(15) ?
K5 O1 C1 O2 . . . . 90.5(7) ?
K9 O1 C1 O2 . . . . 3.9(7) ?
K2 O1 C1 O2 . . . . -70.2(6) ?
K6 O1 C1 C2 . . . . 92.7(13) ?
K5 O1 C1 C2 . . . . -93.1(7) ?
K9 O1 C1 C2 . . . . -179.7(6) ?
K2 O1 C1 C2 . . . . 106.3(7) ?
O2 C1 C2 N1 . . . . 1.4(12) ?
O1 C1 C2 N1 . . . . -174.9(7) ?
O2 C1 C2 C3 . . . . 168.8(8) ?
O1 C1 C2 C3 . . . . -7.5(12) ?
C12 N1 C2 C1 . . . . -55.5(10) ?
C5 N1 C2 C1 . . . . 153.0(8) ?
C12 N1 C2 C3 . . . . 135.3(7) ?
C5 N1 C2 C3 . . . . -16.2(9) ?
C1 C2 C3 C4 . . . . -170.8(8) ?
N1 C2 C3 C4 . . . . -2.2(9) ?
C1 C2 C3 C10 . . . . -53.5(11) ?
N1 C2 C3 C10 . . . . 115.2(8) ?
C1 C2 C3 C8 . . . . 66.8(11) ?
N1 C2 C3 C8 . . . . -124.5(8) ?
C2 C3 C4 C5 . . . . 18.7(9) ?
C10 C3 C4 C5 . . . . -98.1(9) ?
C8 C3 C4 C5 . . . . 138.8(9) ?
C12 N1 C5 C7 . . . . -2.2(12) ?
C2 N1 C5 C7 . . . . 148.0(8) ?
C12 N1 C5 C4 . . . . -123.2(8) ?
C2 N1 C5 C4 . . . . 27.1(9) ?
C12 N1 C5 C6 . . . . 117.8(9) ?
C2 N1 C5 C6 . . . . -91.9(8) ?
C3 C4 C5 N1 . . . . -28.6(9) ?
C3 C4 C5 C7 . . . . -150.9(8) ?
C3 C4 C5 C6 . . . . 90.0(9) ?
C2 C3 C8 C9 . . . . 147.4(9) ?
C4 C3 C8 C9 . . . . 33.0(13) ?
C10 C3 C8 C9 . . . . -91.4(11) ?
C2 C3 C10 C11 . . . . 170.9(9) ?
C4 C3 C10 C11 . . . . -77.7(11) ?
C8 C3 C10 C11 . . . . 48.9(12) ?
C2 N1 C12 C17 . . . . 118.9(8) ?
C5 N1 C12 C17 . . . . -94.0(9) ?
C2 N1 C12 C13 . . . . -59.7(11) ?
C5 N1 C12 C13 . . . . 87.4(10) ?
C2 N1 C12 K1 . . . . 31.0(8) ?
C5 N1 C12 K1 . . . . 178.2(6) ?
C17 C12 C13 C14 . . . . -2.8(12) ?
N1 C12 C13 C14 . . . . 175.8(8) ?
K1 C12 C13 C14 . . . . 65.6(7) ?
C17 C12 C13 C21 . . . . 175.9(8) ?
N1 C12 C13 C21 . . . . -5.4(12) ?
K1 C12 C13 C21 . . . . -115.7(8) ?
C17 C12 C13 K1 . . . . -68.4(7) ?
N1 C12 C13 K1 . . . . 110.2(7) ?
C12 C13 C14 C15 . . . . 1.7(13) ?
C21 C13 C14 C15 . . . . -177.0(8) ?
K1 C13 C14 C15 . . . . 68.7(8) ?
C12 C13 C14 K1 . . . . -66.9(7) ?
C21 C13 C14 K1 . . . . 114.3(7) ?
C13 C14 C15 C16 . . . . 0.6(13) ?
K1 C14 C15 C16 . . . . 71.0(7) ?
C13 C14 C15 K1 . . . . -70.3(8) ?
C14 C15 C16 C17 . . . . -1.9(13) ?
K1 C15 C16 C17 . . . . 68.8(8) ?
C14 C15 C16 K1 . . . . -70.7(8) ?
C15 C16 C17 C12 . . . . 0.8(12) ?
K1 C16 C17 C12 . . . . 68.0(7) ?
C15 C16 C17 C18 . . . . -177.3(8) ?
K1 C16 C17 C18 . . . . -110.1(7) ?
C15 C16 C17 K1 . . . . -67.2(8) ?
C13 C12 C17 C16 . . . . 1.6(12) ?
N1 C12 C17 C16 . . . . -177.1(7) ?
K1 C12 C17 C16 . . . . -67.1(7) ?
C13 C12 C17 C18 . . . . 179.6(7) ?
N1 C12 C17 C18 . . . . 0.9(11) ?
K1 C12 C17 C18 . . . . 110.9(7) ?
C13 C12 C17 K1 . . . . 68.7(7) ?
N1 C12 C17 K1 . . . . -110.0(6) ?
C16 C17 C18 C20 . . . . 57.2(10) ?
C12 C17 C18 C20 . . . . -120.9(9) ?
K1 C17 C18 C20 . . . . -30.2(8) ?
C16 C17 C18 C19 . . . . -68.2(11) ?
C12 C17 C18 C19 . . . . 113.7(9) ?
K1 C17 C18 C19 . . . . -155.6(6) ?
C14 C13 C21 C23 . . . . 56.8(13) ?
C12 C13 C21 C23 . . . . -121.9(10) ?
K1 C13 C21 C23 . . . . 144.9(8) ?
C14 C13 C21 C22 . . . . -64.5(10) ?
C12 C13 C21 C22 . . . . 116.7(10) ?
K1 C13 C21 C22 . . . . 23.6(10) ?
K10 O4 C24 O3 . . . . 135.7(17) ?
K7 O4 C24 O3 . . . . -52.2(8) ?
K6 O4 C24 O3 . . . . 33.3(8) ?
K10 O4 C24 C25 . . . . -44.(2) ?
K7 O4 C24 C25 . . . . 127.9(7) ?
K6 O4 C24 C25 . . . . -146.6(7) ?
K2 O3 C24 O4 . . . . -112.1(8) ?
K3 O3 C24 O4 . . . . 114.6(8) ?
K9 O3 C24 O4 . . . . 28.4(13) ?
K6 O3 C24 O4 . . . . -29.5(8) ?
K7 O3 C24 O4 . . . . 38.1(7) ?
K2 O3 C24 C25 . . . . 67.8(10) ?
K3 O3 C24 C25 . . . . -65.5(8) ?
K9 O3 C24 C25 . . . . -151.7(7) ?
K6 O3 C24 C25 . . . . 150.4(8) ?
K7 O3 C24 C25 . . . . -142.1(9) ?
O4 C24 C25 N2 . . . . 176.0(8) ?
O3 C24 C25 N2 . . . . -3.8(14) ?
O4 C24 C25 C26 . . . . -8.9(14) ?
O3 C24 C25 C26 . . . . 171.3(8) ?
C35 N2 C25 C24 . . . . -54.6(12) ?
C28 N2 C25 C24 . . . . 167.6(9) ?
C35 N2 C25 C26 . . . . 129.7(8) ?
C28 N2 C25 C26 . . . . -8.1(11) ?
C24 C25 C26 C33 . . . . -63.2(12) ?
N2 C25 C26 C33 . . . . 112.4(8) ?
C24 C25 C26 C27 . . . . 174.0(9) ?
N2 C25 C26 C27 . . . . -10.4(10) ?
C24 C25 C26 C31 . . . . 55.5(12) ?
N2 C25 C26 C31 . . . . -128.9(8) ?
C33 C26 C27 C28 . . . . -93.9(10) ?
C25 C26 C27 C28 . . . . 25.2(11) ?
C31 C26 C27 C28 . . . . 143.3(9) ?
C35 N2 C28 C29 . . . . 125.7(9) ?
C25 N2 C28 C29 . . . . -95.4(9) ?
C35 N2 C28 C30 . . . . 2.5(13) ?
C25 N2 C28 C30 . . . . 141.4(10) ?
C35 N2 C28 C27 . . . . -115.8(9) ?
C25 N2 C28 C27 . . . . 23.1(11) ?
C26 C27 C28 C29 . . . . 85.8(11) ?
C26 C27 C28 N2 . . . . -30.8(11) ?
C26 C27 C28 C30 . . . . -150.6(9) ?
C33 C26 C31 C32 . . . . -103.6(11) ?
C25 C26 C31 C32 . . . . 135.2(10) ?
C27 C26 C31 C32 . . . . 24.3(13) ?
C25 C26 C33 C34 . . . . -178.4(8) ?
C27 C26 C33 C34 . . . . -65.5(11) ?
C31 C26 C33 C34 . . . . 60.1(10) ?
C25 N2 C35 C36 . . . . -45.3(11) ?
C28 N2 C35 C36 . . . . 88.5(10) ?
C25 N2 C35 C40 . . . . 135.5(8) ?
C28 N2 C35 C40 . . . . -90.7(10) ?
C25 N2 C35 K2 . . . . 47.5(9) ?
C28 N2 C35 K2 . . . . -178.7(6) ?
C40 C35 C36 C37 . . . . -2.8(11) ?
N2 C35 C36 C37 . . . . 178.0(7) ?
K2 C35 C36 C37 . . . . 64.0(7) ?
C40 C35 C36 C44 . . . . 177.6(7) ?
N2 C35 C36 C44 . . . . -1.5(12) ?
K2 C35 C36 C44 . . . . -115.6(7) ?
C40 C35 C36 K2 . . . . -66.8(7) ?
N2 C35 C36 K2 . . . . 114.0(7) ?
C35 C36 C37 C38 . . . . 4.7(13) ?
C44 C36 C37 C38 . . . . -175.7(8) ?
K2 C36 C37 C38 . . . . 70.0(8) ?
C35 C36 C37 K2 . . . . -65.2(7) ?
C44 C36 C37 K2 . . . . 114.3(7) ?
C36 C37 C38 C39 . . . . -3.2(13) ?
K2 C37 C38 C39 . . . . 67.1(8) ?
C36 C37 C38 K2 . . . . -70.3(7) ?
C37 C38 C39 C40 . . . . -0.1(14) ?
K2 C38 C39 C40 . . . . 65.9(8) ?
C37 C38 C39 K2 . . . . -66.0(8) ?
C38 C39 C40 C35 . . . . 1.9(13) ?
K2 C39 C40 C35 . . . . 68.2(7) ?
C38 C39 C40 C41 . . . . -173.9(8) ?
K2 C39 C40 C41 . . . . -107.7(7) ?
C38 C39 C40 K2 . . . . -66.2(8) ?
C36 C35 C40 C39 . . . . -0.4(11) ?
N2 C35 C40 C39 . . . . 178.8(7) ?
K2 C35 C40 C39 . . . . -67.8(7) ?
C36 C35 C40 C41 . . . . 175.2(8) ?
N2 C35 C40 C41 . . . . -5.5(11) ?
K2 C35 C40 C41 . . . . 107.8(8) ?
C36 C35 C40 K2 . . . . 67.4(7) ?
N2 C35 C40 K2 . . . . -113.3(6) ?
C39 C40 C41 C43 . . . . -54.5(10) ?
C35 C40 C41 C43 . . . . 129.8(9) ?
K2 C40 C41 C43 . . . . -141.0(7) ?
C39 C40 C41 C42 . . . . 71.2(10) ?
C35 C40 C41 C42 . . . . -104.6(9) ?
K2 C40 C41 C42 . . . . -15.3(8) ?
C39 C40 C41 K3 . . . . 143.5(6) ?
C35 C40 C41 K3 . . . . -32.3(9) ?
K2 C40 C41 K3 . . . . 57.0(5) ?
C35 C36 C44 C46 . . . . -124.1(10) ?
C37 C36 C44 C46 . . . . 56.3(11) ?
K2 C36 C44 C46 . . . . 143.1(7) ?
C35 C36 C44 C45 . . . . 112.2(9) ?
C37 C36 C44 C45 . . . . -67.3(10) ?
K2 C36 C44 C45 . . . . 19.4(10) ?
K7 O6 C47 O5 . . . . 65.4(7) ?
K4 O6 C47 O5 . . . . -75.9(6) ?
K9 O6 C47 O5 . . . . -8.4(7) ?
K7 O6 C47 C48 . . . . -116.1(8) ?
K4 O6 C47 C48 . . . . 102.6(9) ?
K9 O6 C47 C48 . . . . 170.0(8) ?
K3 O5 C47 O6 . . . . -113.6(8) ?
K4 O5 C47 O6 . . . . 82.8(6) ?
K9 O5 C47 O6 . . . . 9.7(8) ?
K7 O5 C47 O6 . . . . -55.6(6) ?
K3 O5 C47 C48 . . . . 67.9(12) ?
K4 O5 C47 C48 . . . . -95.7(8) ?
K9 O5 C47 C48 . . . . -168.8(7) ?
K7 O5 C47 C48 . . . . 125.9(8) ?
O6 C47 C48 N3 . . . . -165.7(8) ?
O5 C47 C48 N3 . . . . 12.7(13) ?
O6 C47 C48 C49 . . . . -1.4(14) ?
O5 C47 C48 C49 . . . . 176.9(8) ?
C58 N3 C48 C47 . . . . -56.8(11) ?
C51 N3 C48 C47 . . . . 149.7(8) ?
C58 N3 C48 C49 . . . . 136.3(7) ?
C51 N3 C48 C49 . . . . -17.2(9) ?
C47 C48 C49 C50 . . . . -169.1(9) ?
N3 C48 C49 C50 . . . . -3.3(9) ?
C47 C48 C49 C54 . . . . -50.9(12) ?
N3 C48 C49 C54 . . . . 115.0(8) ?
C47 C48 C49 C56 . . . . 74.5(12) ?
N3 C48 C49 C56 . . . . -119.7(9) ?
C54 C49 C50 C51 . . . . -97.3(9) ?
C48 C49 C50 C51 . . . . 20.9(9) ?
C56 C49 C50 C51 . . . . 143.3(8) ?
C48 N3 C51 C52 . . . . 148.7(8) ?
C58 N3 C51 C52 . . . . -5.0(12) ?
C48 N3 C51 C53 . . . . -88.0(9) ?
C58 N3 C51 C53 . . . . 118.3(9) ?
C48 N3 C51 C50 . . . . 29.5(9) ?
C58 N3 C51 C50 . . . . -124.1(8) ?
C49 C50 C51 N3 . . . . -31.2(9) ?
C49 C50 C51 C52 . . . . -153.2(9) ?
C49 C50 C51 C53 . . . . 89.0(10) ?
C50 C49 C54 C55 . . . . -66.5(11) ?
C48 C49 C54 C55 . . . . -178.9(9) ?
C56 C49 C54 C55 . . . . 52.0(12) ?
C50 C49 C56 C57 . . . . -177.4(9) ?
C54 C49 C56 C57 . . . . 61.9(11) ?
C48 C49 C56 C57 . . . . -64.4(12) ?
C48 N3 C58 C59 . . . . 128.0(9) ?
C51 N3 C58 C59 . . . . -81.6(10) ?
C48 N3 C58 C63 . . . . -51.5(11) ?
C51 N3 C58 C63 . . . . 98.9(10) ?
C48 N3 C58 K3 . . . . 37.6(9) ?
C51 N3 C58 K3 . . . . -172.0(6) ?
C63 C58 C59 C60 . . . . 0.3(13) ?
N3 C58 C59 C60 . . . . -179.2(8) ?
K3 C58 C59 C60 . . . . -66.0(8) ?
C63 C58 C59 C67 . . . . 178.3(9) ?
N3 C58 C59 C67 . . . . -1.2(13) ?
K3 C58 C59 C67 . . . . 112.0(8) ?
C63 C58 C59 K3 . . . . 66.4(8) ?
N3 C58 C59 K3 . . . . -113.2(7) ?
C58 C59 C60 C61 . . . . 0.8(14) ?
C67 C59 C60 C61 . . . . -177.3(9) ?
K3 C59 C60 C61 . . . . -66.2(9) ?
C58 C59 C60 K3 . . . . 67.0(8) ?
C67 C59 C60 K3 . . . . -111.1(8) ?
C59 C60 C61 C62 . . . . -1.8(15) ?
K3 C60 C61 C62 . . . . -70.4(9) ?
C59 C60 C61 K3 . . . . 68.6(8) ?
C60 C61 C62 C63 . . . . 1.6(16) ?
K3 C61 C62 C63 . . . . -70.5(9) ?
C60 C61 C62 K3 . . . . 72.1(9) ?
C61 C62 C63 C58 . . . . -0.5(15) ?
K3 C62 C63 C58 . . . . -69.5(8) ?
C61 C62 C63 C64 . . . . -175.3(10) ?
K3 C62 C63 C64 . . . . 115.7(9) ?
C61 C62 C63 K3 . . . . 69.1(9) ?
C59 C58 C63 C62 . . . . -0.5(13) ?
N3 C58 C63 C62 . . . . 179.0(8) ?
K3 C58 C63 C62 . . . . 66.9(8) ?
C59 C58 C63 C64 . . . . 174.2(9) ?
N3 C58 C63 C64 . . . . -6.3(13) ?
K3 C58 C63 C64 . . . . -118.4(9) ?
C59 C58 C63 K3 . . . . -67.5(8) ?
N3 C58 C63 K3 . . . . 112.1(7) ?
C62 C63 C64 C66 . . . . 65.4(14) ?
C58 C63 C64 C66 . . . . -109.2(11) ?
K3 C63 C64 C66 . . . . 154.6(8) ?
C62 C63 C64 C65 . . . . -58.0(12) ?
C58 C63 C64 C65 . . . . 127.4(10) ?
K3 C63 C64 C65 . . . . 31.2(10) ?
C58 C59 C67 C69 . . . . 125.1(10) ?
C60 C59 C67 C69 . . . . -56.8(12) ?
K3 C59 C67 C69 . . . . -143.6(8) ?
C58 C59 C67 C68 . . . . -112.1(10) ?
C60 C59 C67 C68 . . . . 65.9(11) ?
K3 C59 C67 C68 . . . . -20.9(9) ?
K4 O7 C70 O8 . . . . -94.3(7) ?
K9 O7 C70 O8 . . . . 4.5(8) ?
K1 O7 C70 O8 . . . . 96.9(6) ?
K4 O7 C70 C71 . . . . 89.2(7) ?
K9 O7 C70 C71 . . . . -172.0(6) ?
K1 O7 C70 C71 . . . . -79.6(7) ?
K5 O8 C70 O7 . . . . -77.8(10) ?
K8 O8 C70 O7 . . . . 75.9(8) ?
K9 O8 C70 O7 . . . . -3.7(6) ?
K5 O8 C70 C71 . . . . 98.6(9) ?
K8 O8 C70 C71 . . . . -107.7(7) ?
K9 O8 C70 C71 . . . . 172.6(7) ?
O7 C70 C71 N4 . . . . 0.2(11) ?
O8 C70 C71 N4 . . . . -176.1(7) ?
O7 C70 C71 C72 . . . . 164.3(8) ?
O8 C70 C71 C72 . . . . -12.0(13) ?
C81 N4 C71 C70 . . . . -57.5(10) ?
C74 N4 C71 C70 . . . . 153.8(7) ?
C81 N4 C71 C72 . . . . 135.4(7) ?
C74 N4 C71 C72 . . . . -13.2(9) ?
C70 C71 C72 C77 . . . . -51.5(11) ?
N4 C71 C72 C77 . . . . 113.7(7) ?
C70 C71 C72 C73 . . . . -169.4(8) ?
N4 C71 C72 C73 . . . . -4.3(9) ?
C70 C71 C72 C79 . . . . 75.3(12) ?
N4 C71 C72 C79 . . . . -119.6(8) ?
C77 C72 C73 C74 . . . . -96.7(8) ?
C71 C72 C73 C74 . . . . 19.6(9) ?
C79 C72 C73 C74 . . . . 142.9(7) ?
C81 N4 C74 C75 . . . . 118.0(8) ?
C71 N4 C74 C75 . . . . -94.8(8) ?
C81 N4 C74 C76 . . . . -3.6(10) ?
C71 N4 C74 C76 . . . . 143.7(7) ?
C81 N4 C74 C73 . . . . -122.6(8) ?
C71 N4 C74 C73 . . . . 24.7(9) ?
C72 C73 C74 N4 . . . . -27.5(9) ?
C72 C73 C74 C75 . . . . 92.1(8) ?
C72 C73 C74 C76 . . . . -147.7(7) ?
C71 C72 C77 C78 . . . . -178.5(7) ?
C73 C72 C77 C78 . . . . -67.3(9) ?
C79 C72 C77 C78 . . . . 50.8(9) ?
C77 C72 C79 C80 . . . . 56.3(10) ?
C71 C72 C79 C80 . . . . -70.1(11) ?
C73 C72 C79 C80 . . . . 177.5(8) ?
C71 N4 C81 C86 . . . . 124.0(8) ?
C74 N4 C81 C86 . . . . -91.5(9) ?
C71 N4 C81 C82 . . . . -53.4(10) ?
C74 N4 C81 C82 . . . . 91.1(9) ?
C71 N4 C81 K4 . . . . 34.4(8) ?
C74 N4 C81 K4 . . . . 178.9(5) ?
C86 C81 C82 C83 . . . . -0.9(12) ?
N4 C81 C82 C83 . . . . 176.5(7) ?
K4 C81 C82 C83 . . . . 65.1(7) ?
C86 C81 C82 C90 . . . . 177.9(7) ?
N4 C81 C82 C90 . . . . -4.7(12) ?
K4 C81 C82 C90 . . . . -116.0(8) ?
C86 C81 C82 K4 . . . . -66.1(7) ?
N4 C81 C82 K4 . . . . 111.3(7) ?
C81 C82 C83 C84 . . . . 1.0(13) ?
C90 C82 C83 C84 . . . . -177.9(8) ?
K4 C82 C83 C84 . . . . 69.4(8) ?
C81 C82 C83 K4 . . . . -68.3(7) ?
C90 C82 C83 K4 . . . . 112.8(7) ?
C82 C83 C84 C85 . . . . 0.4(14) ?
K4 C83 C84 C85 . . . . 70.8(8) ?
C82 C83 C84 K4 . . . . -70.5(8) ?
C83 C84 C85 C86 . . . . -1.9(14) ?
K4 C84 C85 C86 . . . . 66.8(8) ?
C83 C84 C85 K4 . . . . -68.8(8) ?
C84 C85 C86 C81 . . . . 2.0(13) ?
K4 C85 C86 C81 . . . . 66.1(7) ?
C84 C85 C86 C87 . . . . -175.1(8) ?
K4 C85 C86 C87 . . . . -111.0(7) ?
C84 C85 C86 K4 . . . . -64.1(8) ?
N4 C81 C86 C85 . . . . -178.0(7) ?
C82 C81 C86 C85 . . . . -0.5(12) ?
K4 C81 C86 C85 . . . . -65.0(7) ?
N4 C81 C86 C87 . . . . -1.1(11) ?
C82 C81 C86 C87 . . . . 176.4(7) ?
K4 C81 C86 C87 . . . . 111.9(7) ?
N4 C81 C86 K4 . . . . -113.0(6) ?
C82 C81 C86 K4 . . . . 64.5(7) ?
C85 C86 C87 C88 . . . . -62.5(10) ?
C81 C86 C87 C88 . . . . 120.5(8) ?
K4 C86 C87 C88 . . . . -149.0(5) ?
C85 C86 C87 C89 . . . . 61.5(10) ?
C81 C86 C87 C89 . . . . -115.5(8) ?
K4 C86 C87 C89 . . . . -24.9(8) ?
C85 C86 C87 K1 . . . . 140.5(6) ?
C81 C86 C87 K1 . . . . -36.5(9) ?
K4 C86 C87 K1 . . . . 54.1(5) ?
C83 C82 C90 C91 . . . . -72.9(10) ?
C81 C82 C90 C91 . . . . 108.3(10) ?
K4 C82 C90 C91 . . . . 12.9(10) ?
C83 C82 C90 C92 . . . . 52.1(11) ?
C81 C82 C90 C92 . . . . -126.8(9) ?
K4 C82 C90 C92 . . . . 137.9(6) ?
K5 O10 C93 O9 . . . . 127.2(13) ?
K8 O10 C93 O9 . . . . -91.5(7) ?
K6 O10 C93 O9 . . . . 39.4(7) ?
K5 O10 C93 C94 . . . . -45.(2) ?
K8 O10 C93 C94 . . . . 95.8(8) ?
K6 O10 C93 C94 . . . . -133.3(8) ?
K10 O9 C93 O10 . . . . -119.1(9) ?
K7 O9 C93 O10 . . . . 41.8(10) ?
K6 O9 C93 O10 . . . . -40.2(7) ?
K10 O9 C93 C94 . . . . 53.8(14) ?
K7 O9 C93 C94 . . . . -145.3(6) ?
K6 O9 C93 C94 . . . . 132.8(7) ?
O10 C93 C94 N5 . . . . -174.0(8) ?
O9 C93 C94 N5 . . . . 13.7(12) ?
O10 C93 C94 C95 . . . . -12.4(15) ?
O9 C93 C94 C95 . . . . 175.3(8) ?
C104 N5 C94 C93 . . . . -55.5(11) ?
C97 N5 C94 C93 . . . . 144.9(8) ?
C104 N5 C94 C95 . . . . 139.3(8) ?
C97 N5 C94 C95 . . . . -20.3(9) ?
C93 C94 C95 C96 . . . . -163.0(9) ?
N5 C94 C95 C96 . . . . 0.2(9) ?
C93 C94 C95 C102 . . . . -43.0(12) ?
N5 C94 C95 C102 . . . . 120.2(7) ?
C93 C94 C95 C100 . . . . 81.7(12) ?
N5 C94 C95 C100 . . . . -115.1(8) ?
C94 C95 C96 C97 . . . . 19.0(9) ?
C102 C95 C96 C97 . . . . -99.6(8) ?
C100 C95 C96 C97 . . . . 140.9(8) ?
C104 N5 C97 C98 . . . . 113.5(9) ?
C94 N5 C97 C98 . . . . -86.8(8) ?
C104 N5 C97 C99 . . . . -11.9(11) ?
C94 N5 C97 C99 . . . . 147.8(8) ?
C104 N5 C97 C96 . . . . -128.9(8) ?
C94 N5 C97 C96 . . . . 30.8(9) ?
C95 C96 C97 N5 . . . . -30.4(9) ?
C95 C96 C97 C98 . . . . 89.3(9) ?
C95 C96 C97 C99 . . . . -149.1(8) ?
C94 C95 C100 C101 . . . . -63.5(11) ?
C96 C95 C100 C101 . . . . -176.3(8) ?
C102 C95 C100 C101 . . . . 61.9(10) ?
C94 C95 C102 C103 . . . . -178.3(7) ?
C96 C95 C102 C103 . . . . -64.8(10) ?
C100 C95 C102 C103 . . . . 53.2(10) ?
C94 N5 C104 C105 . . . . -48.9(11) ?
C97 N5 C104 C105 . . . . 108.1(9) ?
C94 N5 C104 C109 . . . . 130.6(8) ?
C97 N5 C104 C109 . . . . -72.5(10) ?
C94 N5 C104 K10 . . . . 44.7(9) ?
C97 N5 C104 K10 . . . . -158.4(6) ?
N5 C104 C105 C106 . . . . 178.9(7) ?
C109 C104 C105 C106 . . . . -0.6(12) ?
K10 C104 C105 C106 . . . . 61.7(8) ?
N5 C104 C105 C113 . . . . -5.6(12) ?
C109 C104 C105 C113 . . . . 175.0(8) ?
K10 C104 C105 C113 . . . . -122.8(8) ?
N5 C104 C105 K10 . . . . 117.2(7) ?
C109 C104 C105 K10 . . . . -62.3(6) ?
C104 C105 C106 C107 . . . . 3.5(13) ?
C113 C105 C106 C107 . . . . -172.2(9) ?
K10 C105 C106 C107 . . . . 67.1(8) ?
C104 C105 C106 K10 . . . . -63.6(7) ?
C113 C105 C106 K10 . . . . 120.7(8) ?
C105 C106 C107 C108 . . . . -2.1(13) ?
K10 C106 C107 C108 . . . . 67.5(7) ?
C105 C106 C107 K10 . . . . -69.7(8) ?
C106 C107 C108 C109 . . . . -2.2(13) ?
K10 C107 C108 C109 . . . . 66.3(8) ?
C106 C107 C108 K10 . . . . -68.5(8) ?
C107 C108 C109 C104 . . . . 5.1(13) ?
K10 C108 C109 C104 . . . . 71.6(7) ?
C107 C108 C109 C110 . . . . -170.2(9) ?
K10 C108 C109 C110 . . . . -103.7(8) ?
C107 C108 C109 K10 . . . . -66.4(8) ?
C105 C104 C109 C108 . . . . -3.6(11) ?
N5 C104 C109 C108 . . . . 176.9(7) ?
K10 C104 C109 C108 . . . . -68.6(7) ?
C105 C104 C109 C110 . . . . 171.5(8) ?
N5 C104 C109 C110 . . . . -8.0(12) ?
K10 C104 C109 C110 . . . . 106.5(8) ?
C105 C104 C109 K10 . . . . 65.0(6) ?
N5 C104 C109 K10 . . . . -114.5(6) ?
C108 C109 C110 C111 . . . . 65.4(11) ?
C104 C109 C110 C111 . . . . -109.8(9) ?
K10 C109 C110 C111 . . . . -18.3(9) ?
C108 C109 C110 C112 . . . . -59.9(11) ?
C104 C109 C110 C112 . . . . 125.0(9) ?
K10 C109 C110 C112 . . . . -143.6(7) ?
C104 C105 C113 C114 . . . . 120.4(12) ?
C106 C105 C113 C114 . . . . -63.9(14) ?
K10 C105 C113 C114 . . . . 24.0(14) ?
C104 C105 C113 C115 . . . . -112.6(11) ?
C106 C105 C113 C115 . . . . 63.1(12) ?
K10 C105 C113 C115 . . . . 151.0(8) ?
